data_7015765
loop_
_publ_author_name
'Garc\'ia-\'Alvarez, Pablo'
'Kennedy, Alan R.'
'O'Hara, Charles T'
'Reilly, Kieran'
'Robertson, Gemma M.'

_publ_section_title
;
 Synthesis and structural chemistry of alkali metal tris(HMDS)
 magnesiates containing chiral diamine donor ligands.
;
_journal_issue 19
_journal_name_full 'Dalton transactions (Cambridge, England : 2003)'
_journal_page_first 5332
_journal_page_last 5341
_journal_paper_doi 10.1039/c1dt10058k
_journal_volume 40
_journal_year 2011
_chemical_absolute_configuration ad
_chemical_formula_sum 'C45 H106 Li Mg N7 Si6'
_chemical_formula_weight 945.16
_chemical_name_systematic
;
?
;
_space_group_IT_number 4
_symmetry_cell_setting monoclinic
_symmetry_space_group_name_Hall 'P 2yb'
_symmetry_space_group_name_H-M 'P 1 21 1'
_atom_sites_solution_hydrogens geom
_atom_sites_solution_primary direct
_atom_sites_solution_secondary difmap
_audit_creation_method SHELXL-97
_cell_angle_alpha 90.00
_cell_angle_beta 96.227(2)
_cell_angle_gamma 90.00
_cell_formula_units_Z 4
_cell_length_a 11.7763(3)
_cell_length_b 35.6239(8)
_cell_length_c 14.4655(3)
_cell_measurement_reflns_used 9866
_cell_measurement_temperature 123(2)
_cell_measurement_theta_max 29.7778
_cell_measurement_theta_min 2.7223
_cell_volume 6032.7(2)
_computing_structure_refinement 'SHELXL-97 (Sheldrick, 1997)'
_diffrn_ambient_temperature 123(2)
_diffrn_measured_fraction_theta_full 0.999
_diffrn_measured_fraction_theta_max 0.999
_diffrn_measurement_device_type 'Oxford Diffraction Gemini S'
_diffrn_measurement_method 'omega scans'
_diffrn_radiation_monochromator graphite
_diffrn_radiation_source 'fine-focus sealed tube'
_diffrn_radiation_type MoK\a
_diffrn_radiation_wavelength 0.71073
_diffrn_reflns_av_R_equivalents 0.0316
_diffrn_reflns_av_sigmaI/netI 0.1227
_diffrn_reflns_limit_h_max 14
_diffrn_reflns_limit_h_min -12
_diffrn_reflns_limit_k_max 40
_diffrn_reflns_limit_k_min -43
_diffrn_reflns_limit_l_max 17
_diffrn_reflns_limit_l_min -17
_diffrn_reflns_number 29468
_diffrn_reflns_theta_full 26.00
_diffrn_reflns_theta_max 26.00
_diffrn_reflns_theta_min 2.73
_exptl_absorpt_coefficient_mu 0.182
_exptl_absorpt_correction_T_max 1.00000
_exptl_absorpt_correction_T_min 0.98879
_exptl_absorpt_correction_type multi-scan
_exptl_absorpt_process_details
;
CrysAlisPro, Oxford Diffraction Ltd.,
Version 1.171.33.55 (release 05-01-2010 CrysAlis171 .NET)
(compiled Jan 5 2010,16:28:46)
Empirical absorption correction using spherical harmonics,
implemented in SCALE3 ABSPACK scaling algorithm.
;
_exptl_crystal_colour colourless
_exptl_crystal_density_diffrn 1.041
_exptl_crystal_density_method 'not measured'
_exptl_crystal_description fragment
_exptl_crystal_F_000 2096
_exptl_crystal_size_max 0.2
_exptl_crystal_size_mid 0.07
_exptl_crystal_size_min 0.06
_refine_diff_density_max 0.433
_refine_diff_density_min -0.272
_refine_diff_density_rms 0.043
_refine_ls_abs_structure_details 'Flack H D (1983), Acta Cryst. A39, 876-881'
_refine_ls_abs_structure_Flack -0.03(5)
_refine_ls_extinction_method none
_refine_ls_goodness_of_fit_ref 0.801
_refine_ls_hydrogen_treatment constr
_refine_ls_matrix_type full
_refine_ls_number_parameters 1134
_refine_ls_number_reflns 21184
_refine_ls_number_restraints 1
_refine_ls_restrained_S_all 0.801
_refine_ls_R_factor_all 0.0701
_refine_ls_R_factor_gt 0.0418
_refine_ls_shift/su_max 0.001
_refine_ls_shift/su_mean 0.000
_refine_ls_structure_factor_coef Fsqd
_refine_ls_weighting_details 'calc w=1/[\s^2^(Fo^2^)+(0.0201P)^2^+0.0000P] where P=(Fo^2^+2Fc^2^)/3'
_refine_ls_weighting_scheme calc
_refine_ls_wR_factor_gt 0.0602
_refine_ls_wR_factor_ref 0.0638
_reflns_number_gt 14010
_reflns_number_total 21184
_reflns_threshold_expression I>2\s(I)
_cod_data_source_file c1dt10058k.txt
_cod_data_source_block pgaki17
_cod_depositor_comments
;
The following automatic conversions were performed:
'_symmetry_cell_setting' value 'MONOCLINIC' changed to 'monoclinic'
according to '/home/saulius/struct/CIF-dictionaries/cif_core.dic'
dictionary named 'cif_core.dic' version 2.4.1 from 2010-06-29.

Automatic conversion script
Id: cif_fix_enum 1555 2011-01-17 13:19:09Z saulius 
;
_cod_original_sg_symbol_H-M P21
_cod_database_code 7015765

loop_
_symmetry_equiv_pos_as_xyz
'x, y, z'
'-x, y+1/2, -z'

loop_
_atom_site_label
_atom_site_type_symbol
_atom_site_fract_x
_atom_site_fract_y
_atom_site_fract_z
_atom_site_U_iso_or_equiv
_atom_site_adp_type
_atom_site_occupancy
_atom_site_symmetry_multiplicity
_atom_site_calc_flag
_atom_site_refinement_flags
_atom_site_disorder_assembly
_atom_site_disorder_group
Mg1 Mg -0.17938(8) 0.45116(3) 1.43376(7) 0.0178(2) Uani 1 1 d . . .
Mg2 Mg -0.20503(7) 0.18229(3) 0.92446(7) 0.0176(2) Uani 1 1 d . . .
Li1 Li -0.5530(4) 0.42216(16) 0.8998(4) 0.0275(14) Uani 1 1 d . . .
Li2 Li -0.5464(4) 0.21002(16) 1.3860(4) 0.0225(13) Uani 1 1 d . . .
Si1 Si 0.08032(7) 0.47795(3) 1.45640(7) 0.0260(2) Uani 1 1 d . . .
Si2 Si -0.07263(7) 0.50970(3) 1.58928(7) 0.0311(2) Uani 1 1 d . . .
Si3 Si -0.12690(7) 0.37031(2) 1.52740(6) 0.0202(2) Uani 1 1 d . . .
Si4 Si -0.20562(7) 0.37268(2) 1.32508(6) 0.0203(2) Uani 1 1 d . . .
Si5 Si -0.45118(7) 0.46464(2) 1.39940(7) 0.0239(2) Uani 1 1 d . . .
Si6 Si -0.30028(7) 0.51400(2) 1.30099(7) 0.0219(2) Uani 1 1 d . . .
Si7 Si -0.16057(7) 0.26121(2) 1.02940(6) 0.0213(2) Uani 1 1 d . . .
Si8 Si -0.20363(7) 0.26253(2) 0.82254(6) 0.0211(2) Uani 1 1 d . . .
Si9 Si 0.04735(7) 0.14843(2) 0.96331(6) 0.0215(2) Uani 1 1 d . . .
Si10 Si -0.12412(7) 0.12305(3) 1.08753(6) 0.0257(2) Uani 1 1 d . . .
Si11 Si -0.47467(7) 0.17034(2) 0.86364(6) 0.0227(2) Uani 1 1 d . . .
Si12 Si -0.30932(6) 0.12082(2) 0.78054(6) 0.0194(2) Uani 1 1 d . . .
N1 N -0.04934(17) 0.48186(7) 1.49863(17) 0.0207(6) Uani 1 1 d . . .
N2 N -0.17173(17) 0.39448(7) 1.42848(16) 0.0157(6) Uani 1 1 d . . .
N3 N -0.32004(17) 0.47715(7) 1.37149(16) 0.0175(6) Uani 1 1 d . . .
N5 N -0.37919(19) 0.43887(7) 0.88942(19) 0.0239(7) Uani 1 1 d . . .
N6 N -0.58153(18) 0.48037(7) 0.92117(18) 0.0224(6) Uani 1 1 d . . .
N7 N -0.6402(2) 0.38887(7) 0.79185(18) 0.0263(7) Uani 1 1 d . . .
N8 N -0.61102(19) 0.37939(7) 0.98865(17) 0.0216(6) Uani 1 1 d . . .
N9 N -0.19118(18) 0.23912(7) 0.92585(17) 0.0174(6) Uani 1 1 d . . .
N10 N -0.08639(17) 0.14907(7) 0.99736(17) 0.0186(6) Uani 1 1 d . . .
N11 N -0.33888(17) 0.15774(6) 0.84882(16) 0.0150(6) Uani 1 1 d . . .
N12 N -0.6250(2) 0.24877(7) 1.27924(19) 0.0260(7) Uani 1 1 d . . .
N13 N -0.58026(19) 0.25524(7) 1.47865(18) 0.0233(6) Uani 1 1 d . . .
N14 N -0.37855(19) 0.18421(7) 1.40321(19) 0.0258(7) Uani 1 1 d . . .
N15 N -0.60617(19) 0.15353(7) 1.37911(18) 0.0238(6) Uani 1 1 d . . .
C1 C 0.0755(2) 0.44109(9) 1.3645(2) 0.0308(9) Uani 1 1 d . . .
H1A H 0.0566 0.4168 1.3909 0.046 Uiso 1 1 calc R . .
H1B H 0.1502 0.4394 1.3408 0.046 Uiso 1 1 calc R . .
H1C H 0.0172 0.4477 1.3135 0.046 Uiso 1 1 calc R . .
C2 C 0.1997(2) 0.46356(10) 1.5476(2) 0.0413(10) Uani 1 1 d . . .
H2A H 0.2220 0.4851 1.5878 0.062 Uiso 1 1 calc R . .
H2B H 0.2655 0.4551 1.5171 0.062 Uiso 1 1 calc R . .
H2C H 0.1734 0.4431 1.5852 0.062 Uiso 1 1 calc R . .
C3 C 0.1278(3) 0.52213(9) 1.4009(3) 0.0420(10) Uani 1 1 d . . .
H3A H 0.0682 0.5304 1.3527 0.063 Uiso 1 1 calc R . .
H3B H 0.1985 0.5172 1.3729 0.063 Uiso 1 1 calc R . .
H3C H 0.1415 0.5418 1.4483 0.063 Uiso 1 1 calc R . .
C4 C -0.0417(3) 0.56106(9) 1.5746(3) 0.0515(12) Uani 1 1 d . . .
H4A H 0.0409 0.5647 1.5752 0.077 Uiso 1 1 calc R . .
H4B H -0.0692 0.5753 1.6258 0.077 Uiso 1 1 calc R . .
H4C H -0.0806 0.5699 1.5153 0.077 Uiso 1 1 calc R . .
C5 C 0.0145(3) 0.49695(11) 1.7026(2) 0.0541(11) Uani 1 1 d . . .
H5A H 0.0132 0.4697 1.7112 0.081 Uiso 1 1 calc R . .
H5B H -0.0181 0.5092 1.7543 0.081 Uiso 1 1 calc R . .
H5C H 0.0935 0.5053 1.7010 0.081 Uiso 1 1 calc R . .
C6 C -0.2263(2) 0.50651(10) 1.6135(2) 0.0404(9) Uani 1 1 d . . .
H6A H -0.2761 0.5140 1.5578 0.061 Uiso 1 1 calc R . .
H6B H -0.2389 0.5233 1.6650 0.061 Uiso 1 1 calc R . .
H6C H -0.2437 0.4806 1.6301 0.061 Uiso 1 1 calc R . .
C7 C 0.0282(2) 0.35712(9) 1.5400(2) 0.0328(9) Uani 1 1 d . . .
H7A H 0.0446 0.3421 1.4863 0.049 Uiso 1 1 calc R . .
H7B H 0.0460 0.3424 1.5971 0.049 Uiso 1 1 calc R . .
H7C H 0.0749 0.3799 1.5434 0.049 Uiso 1 1 calc R . .
C8 C -0.1465(3) 0.39852(9) 1.6338(2) 0.0407(9) Uani 1 1 d . . .
H8A H -0.1066 0.4226 1.6310 0.061 Uiso 1 1 calc R . .
H8B H -0.1151 0.3847 1.6893 0.061 Uiso 1 1 calc R . .
H8C H -0.2281 0.4031 1.6367 0.061 Uiso 1 1 calc R . .
C9 C -0.2078(3) 0.32499(9) 1.5396(2) 0.0322(9) Uani 1 1 d . . .
H9A H -0.2895 0.3304 1.5386 0.048 Uiso 1 1 calc R . .
H9B H -0.1801 0.3129 1.5986 0.048 Uiso 1 1 calc R . .
H9C H -0.1956 0.3082 1.4879 0.048 Uiso 1 1 calc R . .
C10 C -0.3416(3) 0.34418(10) 1.3176(3) 0.0402(10) Uani 1 1 d . . .
H10A H -0.3283 0.3212 1.3546 0.060 Uiso 1 1 calc R . .
H10B H -0.3649 0.3375 1.2526 0.060 Uiso 1 1 calc R . .
H10C H -0.4019 0.3590 1.3418 0.060 Uiso 1 1 calc R . .
C11 C -0.0908(3) 0.33925(10) 1.2952(2) 0.0379(10) Uani 1 1 d . . .
H11A H -0.0224 0.3535 1.2840 0.057 Uiso 1 1 calc R . .
H11B H -0.1183 0.3251 1.2391 0.057 Uiso 1 1 calc R . .
H11C H -0.0720 0.3218 1.3470 0.057 Uiso 1 1 calc R . .
C12 C -0.2276(2) 0.40581(9) 1.2250(2) 0.0247(8) Uani 1 1 d . . .
H12A H -0.2889 0.4234 1.2350 0.037 Uiso 1 1 calc R . .
H12B H -0.2484 0.3917 1.1676 0.037 Uiso 1 1 calc R . .
H12C H -0.1568 0.4198 1.2198 0.037 Uiso 1 1 calc R . .
C13 C -0.4418(2) 0.43032(9) 1.4985(2) 0.0309(9) Uani 1 1 d . . .
H13A H -0.3985 0.4082 1.4826 0.046 Uiso 1 1 calc R . .
H13B H -0.5190 0.4227 1.5101 0.046 Uiso 1 1 calc R . .
H13C H -0.4032 0.4422 1.5544 0.046 Uiso 1 1 calc R . .
C14 C -0.5340(2) 0.50573(9) 1.4363(3) 0.0424(10) Uani 1 1 d . . .
H14A H -0.4900 0.5185 1.4885 0.064 Uiso 1 1 calc R . .
H14B H -0.6068 0.4970 1.4555 0.064 Uiso 1 1 calc R . .
H14C H -0.5487 0.5232 1.3841 0.064 Uiso 1 1 calc R . .
C15 C -0.5451(2) 0.44160(10) 1.3015(2) 0.0371(10) Uani 1 1 d . . .
H15A H -0.5638 0.4598 1.2514 0.056 Uiso 1 1 calc R . .
H15B H -0.6156 0.4328 1.3246 0.056 Uiso 1 1 calc R . .
H15C H -0.5046 0.4202 1.2777 0.056 Uiso 1 1 calc R . .
C16 C -0.4165(3) 0.51901(10) 1.2016(2) 0.0334(9) Uani 1 1 d . . .
H16A H -0.4242 0.4955 1.1665 0.050 Uiso 1 1 calc R . .
H16B H -0.3969 0.5394 1.1606 0.050 Uiso 1 1 calc R . .
H16C H -0.4889 0.5248 1.2260 0.050 Uiso 1 1 calc R . .
C17 C -0.1661(3) 0.50954(10) 1.2436(3) 0.0412(10) Uani 1 1 d . . .
H17A H -0.1016 0.5048 1.2908 0.062 Uiso 1 1 calc R . .
H17B H -0.1528 0.5328 1.2104 0.062 Uiso 1 1 calc R . .
H17C H -0.1737 0.4886 1.1994 0.062 Uiso 1 1 calc R . .
C18 C -0.2898(2) 0.55988(9) 1.3632(2) 0.0354(10) Uani 1 1 d . . .
H18A H -0.3554 0.5628 1.3989 0.053 Uiso 1 1 calc R . .
H18B H -0.2894 0.5803 1.3179 0.053 Uiso 1 1 calc R . .
H18C H -0.2190 0.5606 1.4056 0.053 Uiso 1 1 calc R . .
C19 C -0.3097(2) 0.42883(10) 0.9766(3) 0.0390(10) Uani 1 1 d . . .
H19A H -0.3080 0.4015 0.9836 0.058 Uiso 1 1 calc R . .
H19B H -0.3431 0.4401 1.0292 0.058 Uiso 1 1 calc R . .
H19C H -0.2317 0.4382 0.9751 0.058 Uiso 1 1 calc R . .
C20 C -0.3288(3) 0.42033(9) 0.8122(2) 0.0361(9) Uani 1 1 d . . .
H20A H -0.2481 0.4273 0.8141 0.054 Uiso 1 1 calc R . .
H20B H -0.3697 0.4283 0.7529 0.054 Uiso 1 1 calc R . .
H20C H -0.3352 0.3930 0.8184 0.054 Uiso 1 1 calc R . .
C21 C -0.3842(2) 0.48038(8) 0.8734(2) 0.0228(8) Uani 1 1 d . . .
H21 H -0.4166 0.4844 0.8074 0.027 Uiso 1 1 calc R . .
C22 C -0.2662(2) 0.49983(9) 0.8860(2) 0.0331(9) Uani 1 1 d . . .
H22A H -0.2293 0.4952 0.9498 0.040 Uiso 1 1 calc R . .
H22B H -0.2168 0.4890 0.8416 0.040 Uiso 1 1 calc R . .
C23 C -0.2778(3) 0.54209(9) 0.8697(3) 0.0399(10) Uani 1 1 d . . .
H23A H -0.2012 0.5539 0.8773 0.048 Uiso 1 1 calc R . .
H23B H -0.3127 0.5469 0.8054 0.048 Uiso 1 1 calc R . .
C24 C -0.3515(3) 0.55914(10) 0.9381(3) 0.0416(10) Uani 1 1 d . . .
H24A H -0.3574 0.5866 0.9283 0.050 Uiso 1 1 calc R . .
H24B H -0.3165 0.5545 1.0025 0.050 Uiso 1 1 calc R . .
C25 C -0.4700(2) 0.54146(8) 0.9239(2) 0.0333(9) Uani 1 1 d . . .
H25A H -0.5060 0.5477 0.8607 0.040 Uiso 1 1 calc R . .
H25B H -0.5178 0.5524 0.9693 0.040 Uiso 1 1 calc R . .
C26 C -0.4670(2) 0.49876(8) 0.9353(2) 0.0223(7) Uani 1 1 d . . .
H26 H -0.4356 0.4937 1.0012 0.027 Uiso 1 1 calc R . .
C27 C -0.6440(2) 0.48719(10) 1.0030(2) 0.0356(10) Uani 1 1 d . . .
H27A H -0.5992 0.4775 1.0590 0.053 Uiso 1 1 calc R . .
H27B H -0.7180 0.4744 0.9943 0.053 Uiso 1 1 calc R . .
H27C H -0.6562 0.5142 1.0099 0.053 Uiso 1 1 calc R . .
C28 C -0.6520(2) 0.49382(9) 0.8379(2) 0.0372(10) Uani 1 1 d . . .
H28A H -0.6644 0.5209 0.8432 0.056 Uiso 1 1 calc R . .
H28B H -0.7257 0.4808 0.8321 0.056 Uiso 1 1 calc R . .
H28C H -0.6128 0.4887 0.7828 0.056 Uiso 1 1 calc R . .
C29 C -0.5929(3) 0.38957(10) 0.7019(2) 0.0484(10) Uani 1 1 d . . .
H29A H -0.5193 0.3765 0.7077 0.073 Uiso 1 1 calc R . .
H29B H -0.5819 0.4157 0.6833 0.073 Uiso 1 1 calc R . .
H29C H -0.6459 0.3771 0.6548 0.073 Uiso 1 1 calc R . .
C30 C -0.7580(2) 0.40477(9) 0.7778(2) 0.0394(9) Uani 1 1 d . . .
H30A H -0.8080 0.3876 0.7392 0.059 Uiso 1 1 calc R . .
H30B H -0.7562 0.4292 0.7467 0.059 Uiso 1 1 calc R . .
H30C H -0.7872 0.4080 0.8382 0.059 Uiso 1 1 calc R . .
C31 C -0.6393(2) 0.35007(9) 0.8311(2) 0.0249(8) Uani 1 1 d . . .
H31 H -0.5582 0.3412 0.8367 0.030 Uiso 1 1 calc R . .
C32 C -0.7099(3) 0.32122(9) 0.7706(3) 0.0365(10) Uani 1 1 d . . .
H32A H -0.7904 0.3297 0.7612 0.044 Uiso 1 1 calc R . .
H32B H -0.6811 0.3200 0.7089 0.044 Uiso 1 1 calc R . .
C33 C -0.7051(3) 0.28263(9) 0.8131(3) 0.0468(11) Uani 1 1 d . . .
H33A H -0.6258 0.2730 0.8174 0.056 Uiso 1 1 calc R . .
H33B H -0.7543 0.2654 0.7728 0.056 Uiso 1 1 calc R . .
C34 C -0.7450(3) 0.28352(10) 0.9092(3) 0.0445(11) Uani 1 1 d . . .
H34A H -0.7392 0.2581 0.9369 0.053 Uiso 1 1 calc R . .
H34B H -0.8260 0.2915 0.9047 0.053 Uiso 1 1 calc R . .
C35 C -0.6716(3) 0.31083(10) 0.9708(3) 0.0369(10) Uani 1 1 d . . .
H35A H -0.5915 0.3018 0.9783 0.044 Uiso 1 1 calc R . .
H35B H -0.6988 0.3116 1.0331 0.044 Uiso 1 1 calc R . .
C36 C -0.6756(2) 0.35038(8) 0.9295(2) 0.0240(8) Uani 1 1 d . . .
H36 H -0.7576 0.3583 0.9233 0.029 Uiso 1 1 calc R . .
C37 C -0.6815(3) 0.39240(10) 1.0605(2) 0.0377(9) Uani 1 1 d . . .
H37A H -0.7482 0.4060 1.0309 0.057 Uiso 1 1 calc R . .
H37B H -0.6363 0.4092 1.1038 0.057 Uiso 1 1 calc R . .
H37C H -0.7070 0.3707 1.0946 0.057 Uiso 1 1 calc R . .
C38 C -0.5034(3) 0.36458(10) 1.0373(3) 0.0409(10) Uani 1 1 d . . .
H38A H -0.5207 0.3447 1.0803 0.061 Uiso 1 1 calc R . .
H38B H -0.4621 0.3849 1.0723 0.061 Uiso 1 1 calc R . .
H38C H -0.4559 0.3544 0.9917 0.061 Uiso 1 1 calc R . .
C39 C -0.2144(3) 0.23460(10) 1.1262(2) 0.0464(10) Uani 1 1 d . . .
H39A H -0.2979 0.2330 1.1159 0.070 Uiso 1 1 calc R . .
H39B H -0.1918 0.2475 1.1852 0.070 Uiso 1 1 calc R . .
H39C H -0.1820 0.2092 1.1287 0.070 Uiso 1 1 calc R . .
C40 C -0.0038(2) 0.26825(10) 1.0658(2) 0.0390(9) Uani 1 1 d . . .
H40A H 0.0355 0.2440 1.0664 0.058 Uiso 1 1 calc R . .
H40B H 0.0067 0.2793 1.1282 0.058 Uiso 1 1 calc R . .
H40C H 0.0281 0.2851 1.0218 0.058 Uiso 1 1 calc R . .
C41 C -0.2303(3) 0.30857(10) 1.0332(3) 0.0382(10) Uani 1 1 d . . .
H41A H -0.2016 0.3250 0.9867 0.057 Uiso 1 1 calc R . .
H41B H -0.2124 0.3195 1.0952 0.057 Uiso 1 1 calc R . .
H41C H -0.3132 0.3058 1.0197 0.057 Uiso 1 1 calc R . .
C42 C -0.0755(2) 0.29257(9) 0.8082(2) 0.0328(9) Uani 1 1 d . . .
H42A H -0.0608 0.3093 0.8619 0.049 Uiso 1 1 calc R . .
H42B H -0.0901 0.3076 0.7514 0.049 Uiso 1 1 calc R . .
H42C H -0.0088 0.2765 0.8037 0.049 Uiso 1 1 calc R . .
C43 C -0.3331(3) 0.29418(10) 0.8027(3) 0.0396(10) Uani 1 1 d . . .
H43A H -0.4021 0.2797 0.8104 0.059 Uiso 1 1 calc R . .
H43B H -0.3384 0.3045 0.7395 0.059 Uiso 1 1 calc R . .
H43C H -0.3257 0.3148 0.8478 0.059 Uiso 1 1 calc R . .
C44 C -0.2179(2) 0.23008(9) 0.7203(2) 0.0261(8) Uani 1 1 d . . .
H44A H -0.1496 0.2143 0.7219 0.039 Uiso 1 1 calc R . .
H44B H -0.2262 0.2448 0.6627 0.039 Uiso 1 1 calc R . .
H44C H -0.2854 0.2142 0.7227 0.039 Uiso 1 1 calc R . .
C45 C 0.1626(2) 0.15511(9) 1.0613(2) 0.0341(9) Uani 1 1 d . . .
H45A H 0.1471 0.1778 1.0960 0.051 Uiso 1 1 calc R . .
H45B H 0.2364 0.1577 1.0364 0.051 Uiso 1 1 calc R . .
H45C H 0.1649 0.1333 1.1028 0.051 Uiso 1 1 calc R . .
C46 C 0.0850(2) 0.10335(9) 0.9053(2) 0.0310(9) Uani 1 1 d . . .
H46A H 0.0869 0.0827 0.9502 0.047 Uiso 1 1 calc R . .
H46B H 0.1602 0.1059 0.8828 0.047 Uiso 1 1 calc R . .
H46C H 0.0275 0.0980 0.8528 0.047 Uiso 1 1 calc R . .
C47 C 0.0664(2) 0.18733(9) 0.8787(2) 0.0275(8) Uani 1 1 d . . .
H47A H 0.0101 0.1846 0.8241 0.041 Uiso 1 1 calc R . .
H47B H 0.1436 0.1861 0.8593 0.041 Uiso 1 1 calc R . .
H47C H 0.0556 0.2116 0.9085 0.041 Uiso 1 1 calc R . .
C48 C -0.2828(2) 0.12478(10) 1.0929(2) 0.0306(8) Uani 1 1 d . . .
H48A H -0.3055 0.1505 1.1068 0.046 Uiso 1 1 calc R . .
H48B H -0.3033 0.1079 1.1419 0.046 Uiso 1 1 calc R . .
H48C H -0.3224 0.1169 1.0329 0.046 Uiso 1 1 calc R . .
C49 C -0.0559(3) 0.13935(10) 1.2052(2) 0.0452(10) Uani 1 1 d . . .
H49A H 0.0271 0.1359 1.2089 0.068 Uiso 1 1 calc R . .
H49B H -0.0862 0.1246 1.2542 0.068 Uiso 1 1 calc R . .
H49C H -0.0731 0.1660 1.2135 0.068 Uiso 1 1 calc R . .
C50 C -0.0857(3) 0.07168(9) 1.0837(3) 0.0413(10) Uani 1 1 d . . .
H50A H -0.1148 0.0612 1.0231 0.062 Uiso 1 1 calc R . .
H50B H -0.1199 0.0583 1.1330 0.062 Uiso 1 1 calc R . .
H50C H -0.0024 0.0689 1.0932 0.062 Uiso 1 1 calc R . .
C51 C -0.4791(2) 0.20481(9) 0.9618(2) 0.0338(9) Uani 1 1 d . . .
H51A H -0.4451 0.1934 1.0199 0.051 Uiso 1 1 calc R . .
H51B H -0.5586 0.2117 0.9677 0.051 Uiso 1 1 calc R . .
H51C H -0.4359 0.2274 0.9488 0.051 Uiso 1 1 calc R . .
C52 C -0.5676(2) 0.13031(9) 0.8934(2) 0.0370(10) Uani 1 1 d . . .
H52A H -0.5700 0.1112 0.8444 0.056 Uiso 1 1 calc R . .
H52B H -0.6451 0.1395 0.8985 0.056 Uiso 1 1 calc R . .
H52C H -0.5363 0.1192 0.9528 0.056 Uiso 1 1 calc R . .
C53 C -0.5528(3) 0.19349(9) 0.7586(2) 0.0349(9) Uani 1 1 d . . .
H53A H -0.5136 0.2168 0.7451 0.052 Uiso 1 1 calc R . .
H53B H -0.6312 0.1992 0.7708 0.052 Uiso 1 1 calc R . .
H53C H -0.5544 0.1765 0.7051 0.052 Uiso 1 1 calc R . .
C54 C -0.1723(2) 0.12768(9) 0.7263(2) 0.0308(9) Uani 1 1 d . . .
H54A H -0.1823 0.1479 0.6802 0.046 Uiso 1 1 calc R . .
H54B H -0.1526 0.1044 0.6958 0.046 Uiso 1 1 calc R . .
H54C H -0.1108 0.1343 0.7747 0.046 Uiso 1 1 calc R . .
C55 C -0.2943(3) 0.07497(9) 0.8448(2) 0.0363(9) Uani 1 1 d . . .
H55A H -0.2315 0.0767 0.8949 0.054 Uiso 1 1 calc R . .
H55B H -0.2781 0.0549 0.8018 0.054 Uiso 1 1 calc R . .
H55C H -0.3656 0.0693 0.8713 0.054 Uiso 1 1 calc R . .
C56 C -0.4187(2) 0.11331(10) 0.6782(2) 0.0332(9) Uani 1 1 d . . .
H56A H -0.4918 0.1065 0.7000 0.050 Uiso 1 1 calc R . .
H56B H -0.3935 0.0931 0.6393 0.050 Uiso 1 1 calc R . .
H56C H -0.4279 0.1365 0.6416 0.050 Uiso 1 1 calc R . .
C57 C -0.7112(3) 0.23193(9) 1.2104(3) 0.0498(11) Uani 1 1 d . . .
H57A H -0.7334 0.2502 1.1610 0.075 Uiso 1 1 calc R . .
H57B H -0.7784 0.2248 1.2408 0.075 Uiso 1 1 calc R . .
H57C H -0.6792 0.2096 1.1835 0.075 Uiso 1 1 calc R . .
C58 C -0.5270(3) 0.26078(9) 1.2300(2) 0.0341(8) Uani 1 1 d . . .
H58A H -0.4926 0.2388 1.2034 0.051 Uiso 1 1 calc R . .
H58B H -0.4699 0.2732 1.2740 0.051 Uiso 1 1 calc R . .
H58C H -0.5537 0.2783 1.1801 0.051 Uiso 1 1 calc R . .
C59 C -0.6756(2) 0.28022(9) 1.3293(2) 0.0260(8) Uani 1 1 d . . .
H59 H -0.7516 0.2712 1.3449 0.031 Uiso 1 1 calc R . .
C60 C -0.6986(3) 0.31569(9) 1.2697(3) 0.0377(10) Uani 1 1 d . . .
H60A H -0.6256 0.3252 1.2509 0.045 Uiso 1 1 calc R . .
H60B H -0.7489 0.3093 1.2126 0.045 Uiso 1 1 calc R . .
C61 C -0.7549(3) 0.34629(10) 1.3227(3) 0.0453(11) Uani 1 1 d . . .
H61A H -0.7667 0.3690 1.2834 0.054 Uiso 1 1 calc R . .
H61B H -0.8305 0.3375 1.3378 0.054 Uiso 1 1 calc R . .
C62 C -0.6807(3) 0.35585(9) 1.4112(3) 0.0433(10) Uani 1 1 d . . .
H62A H -0.7180 0.3756 1.4453 0.052 Uiso 1 1 calc R . .
H62B H -0.6063 0.3656 1.3960 0.052 Uiso 1 1 calc R . .
C63 C -0.6615(3) 0.32133(9) 1.4720(3) 0.0335(9) Uani 1 1 d . . .
H63A H -0.7356 0.3127 1.4906 0.040 Uiso 1 1 calc R . .
H63B H -0.6115 0.3279 1.5292 0.040 Uiso 1 1 calc R . .
C64 C -0.6060(2) 0.28930(8) 1.4212(2) 0.0224(8) Uani 1 1 d . . .
H64 H -0.5309 0.2991 1.4054 0.027 Uiso 1 1 calc R . .
C65 C -0.4865(2) 0.26231(10) 1.5533(2) 0.0367(9) Uani 1 1 d . . .
H65A H -0.5129 0.2797 1.5989 0.055 Uiso 1 1 calc R . .
H65B H -0.4212 0.2733 1.5265 0.055 Uiso 1 1 calc R . .
H65C H -0.4634 0.2386 1.5841 0.055 Uiso 1 1 calc R . .
C66 C -0.6795(2) 0.24190(9) 1.5232(2) 0.0304(9) Uani 1 1 d . . .
H66A H -0.7035 0.2614 1.5647 0.046 Uiso 1 1 calc R . .
H66B H -0.6586 0.2192 1.5592 0.046 Uiso 1 1 calc R . .
H66C H -0.7425 0.2362 1.4753 0.046 Uiso 1 1 calc R . .
C67 C -0.3000(3) 0.19855(10) 1.4831(3) 0.0408(10) Uani 1 1 d . . .
H67A H -0.2248 0.1867 1.4827 0.061 Uiso 1 1 calc R . .
H67B H -0.3311 0.1925 1.5414 0.061 Uiso 1 1 calc R . .
H67C H -0.2922 0.2258 1.4777 0.061 Uiso 1 1 calc R . .
C68 C -0.3305(3) 0.19439(9) 1.3168(2) 0.0389(10) Uani 1 1 d . . .
H68A H -0.3237 0.2217 1.3131 0.058 Uiso 1 1 calc R . .
H68B H -0.3809 0.1852 1.2633 0.058 Uiso 1 1 calc R . .
H68C H -0.2548 0.1830 1.3167 0.058 Uiso 1 1 calc R . .
C69 C -0.3957(2) 0.14328(9) 1.4127(2) 0.0232(8) Uani 1 1 d . . .
H69 H -0.4040 0.1385 1.4798 0.028 Uiso 1 1 calc R . .
C70 C -0.2947(3) 0.11915(10) 1.3885(2) 0.0406(10) Uani 1 1 d . . .
H70A H -0.2828 0.1234 1.3226 0.049 Uiso 1 1 calc R . .
H70B H -0.2245 0.1271 1.4274 0.049 Uiso 1 1 calc R . .
C71 C -0.3146(3) 0.07737(10) 1.4040(3) 0.0507(12) Uani 1 1 d . . .
H71A H -0.2487 0.0627 1.3865 0.061 Uiso 1 1 calc R . .
H71B H -0.3220 0.0727 1.4705 0.061 Uiso 1 1 calc R . .
C72 C -0.4217(3) 0.06521(9) 1.3458(3) 0.0545(11) Uani 1 1 d . . .
H72A H -0.4352 0.0382 1.3559 0.065 Uiso 1 1 calc R . .
H72B H -0.4129 0.0690 1.2792 0.065 Uiso 1 1 calc R . .
C73 C -0.5234(3) 0.08792(8) 1.3720(2) 0.0396(10) Uani 1 1 d . . .
H73A H -0.5337 0.0832 1.4380 0.047 Uiso 1 1 calc R . .
H73B H -0.5936 0.0796 1.3336 0.047 Uiso 1 1 calc R . .
C74 C -0.5066(2) 0.13004(8) 1.3576(2) 0.0267(8) Uani 1 1 d . . .
H74 H -0.4978 0.1338 1.2902 0.032 Uiso 1 1 calc R . .
C75 C -0.7061(3) 0.14579(9) 1.3114(3) 0.0473(11) Uani 1 1 d . . .
H75A H -0.7309 0.1198 1.3184 0.071 Uiso 1 1 calc R . .
H75B H -0.6855 0.1496 1.2482 0.071 Uiso 1 1 calc R . .
H75C H -0.7685 0.1629 1.3225 0.071 Uiso 1 1 calc R . .
C76 C -0.6397(3) 0.14670(10) 1.4717(2) 0.0364(9) Uani 1 1 d . . .
H76A H -0.6639 0.1205 1.4764 0.055 Uiso 1 1 calc R . .
H76B H -0.7031 0.1634 1.4825 0.055 Uiso 1 1 calc R . .
H76C H -0.5747 0.1516 1.5183 0.055 Uiso 1 1 calc R . .
C77 C -0.8960(3) 0.14749(11) 1.6162(3) 0.0584(12) Uani 1 1 d . . .
H77A H -0.9450 0.1260 1.5969 0.088 Uiso 1 1 calc R . .
H77B H -0.9016 0.1530 1.6819 0.088 Uiso 1 1 calc R . .
H77C H -0.8167 0.1415 1.6074 0.088 Uiso 1 1 calc R . .
C78 C -0.9341(3) 0.18106(10) 1.5585(3) 0.0345(10) Uani 1 1 d . . .
C79 C -0.9571(3) 0.17846(12) 1.4637(3) 0.0433(11) Uani 1 1 d . . .
H79 H -0.9515 0.1546 1.4350 0.052 Uiso 1 1 calc R . .
C80 C -0.9883(3) 0.20935(14) 1.4080(3) 0.0532(12) Uani 1 1 d . . .
H80 H -1.0014 0.2071 1.3423 0.064 Uiso 1 1 calc R . .
C81 C -0.9995(3) 0.24354(13) 1.4517(4) 0.0588(14) Uani 1 1 d . . .
H81 H -1.0226 0.2650 1.4157 0.071 Uiso 1 1 calc R . .
C82 C -0.9778(3) 0.24667(12) 1.5456(4) 0.0568(14) Uani 1 1 d . . .
H82 H -0.9852 0.2704 1.5744 0.068 Uiso 1 1 calc R . .
C83 C -0.9451(3) 0.21587(10) 1.5994(3) 0.0399(10) Uani 1 1 d . . .
H83 H -0.9300 0.2185 1.6650 0.048 Uiso 1 1 calc R . .
C84 C -0.9129(3) 0.48757(11) 1.1166(3) 0.0562(12) Uani 1 1 d . . .
H84A H -0.9765 0.4956 1.1504 0.084 Uiso 1 1 calc R . .
H84B H -0.8917 0.5081 1.0766 0.084 Uiso 1 1 calc R . .
H84C H -0.8472 0.4810 1.1611 0.084 Uiso 1 1 calc R . .
C85 C -0.9487(2) 0.45385(10) 1.0576(3) 0.0306(9) Uani 1 1 d . . .
C86 C -0.9641(3) 0.41889(11) 1.0972(3) 0.0367(10) Uani 1 1 d . . .
H86 H -0.9526 0.4161 1.1629 0.044 Uiso 1 1 calc R . .
C87 C -0.9954(3) 0.38850(11) 1.0427(3) 0.0457(11) Uani 1 1 d . . .
H87 H -1.0061 0.3648 1.0707 0.055 Uiso 1 1 calc R . .
C88 C -1.0117(3) 0.39202(12) 0.9473(3) 0.0470(11) Uani 1 1 d . . .
H88 H -1.0324 0.3708 0.9094 0.056 Uiso 1 1 calc R . .
C89 C -0.9980(3) 0.42613(12) 0.9081(3) 0.0424(11) Uani 1 1 d . . .
H89 H -1.0111 0.4287 0.8425 0.051 Uiso 1 1 calc R . .
C90 C -0.9659(2) 0.45661(11) 0.9607(3) 0.0368(10) Uani 1 1 d . . .
H90 H -0.9550 0.4800 0.9315 0.044 Uiso 1 1 calc R . .

loop_
_atom_site_aniso_label
_atom_site_aniso_U_11
_atom_site_aniso_U_22
_atom_site_aniso_U_33
_atom_site_aniso_U_23
_atom_site_aniso_U_13
_atom_site_aniso_U_12
Mg1 0.0199(5) 0.0168(6) 0.0164(6) 0.0000(5) 0.0003(5) 0.0009(4)
Mg2 0.0192(5) 0.0185(6) 0.0152(6) -0.0002(5) 0.0018(5) 0.0010(4)
Li1 0.027(3) 0.033(3) 0.021(3) -0.002(3) 0.001(2) 0.000(2)
Li2 0.019(3) 0.035(3) 0.014(3) 0.006(3) 0.003(2) -0.002(2)
Si1 0.0215(5) 0.0294(5) 0.0261(6) 0.0087(5) -0.0026(4) -0.0080(4)
Si2 0.0388(6) 0.0256(5) 0.0257(6) -0.0069(5) -0.0102(5) 0.0035(4)
Si3 0.0275(5) 0.0170(5) 0.0159(5) 0.0012(4) 0.0022(4) 0.0004(4)
Si4 0.0230(5) 0.0180(5) 0.0194(5) -0.0013(5) -0.0007(4) 0.0005(4)
Si5 0.0195(5) 0.0222(5) 0.0307(6) 0.0013(5) 0.0053(4) 0.0001(4)
Si6 0.0200(5) 0.0193(5) 0.0256(6) 0.0037(5) -0.0007(4) 0.0014(4)
Si7 0.0243(5) 0.0209(5) 0.0184(5) -0.0030(5) 0.0009(4) -0.0010(4)
Si8 0.0246(5) 0.0187(5) 0.0189(6) 0.0007(5) -0.0017(4) -0.0007(4)
Si9 0.0201(5) 0.0218(5) 0.0215(5) -0.0030(5) -0.0023(4) 0.0014(4)
Si10 0.0238(5) 0.0323(5) 0.0201(6) 0.0063(5) -0.0015(4) 0.0017(4)
Si11 0.0201(5) 0.0221(5) 0.0257(6) 0.0018(5) 0.0014(4) -0.0008(4)
Si12 0.0225(5) 0.0165(5) 0.0182(5) -0.0008(4) -0.0021(4) -0.0030(4)
N1 0.0228(13) 0.0196(14) 0.0182(16) 0.0019(13) -0.0058(11) -0.0009(11)
N2 0.0175(12) 0.0167(15) 0.0132(15) 0.0013(13) 0.0027(11) -0.0015(11)
N3 0.0164(13) 0.0198(15) 0.0163(15) -0.0049(13) 0.0017(11) -0.0001(11)
N5 0.0222(14) 0.0290(16) 0.0210(17) 0.0025(14) 0.0045(13) 0.0087(11)
N6 0.0171(13) 0.0289(15) 0.0214(16) -0.0098(14) 0.0027(12) 0.0011(11)
N7 0.0351(16) 0.0277(17) 0.0164(17) -0.0052(14) 0.0040(13) -0.0009(12)
N8 0.0232(14) 0.0264(16) 0.0150(16) -0.0005(13) 0.0011(12) 0.0056(11)
N9 0.0210(13) 0.0152(15) 0.0153(16) -0.0030(13) -0.0017(12) -0.0013(10)
N10 0.0209(13) 0.0160(13) 0.0179(16) -0.0004(13) -0.0019(11) 0.0010(11)
N11 0.0175(12) 0.0142(14) 0.0130(14) 0.0035(12) 0.0001(11) -0.0006(10)
N12 0.0329(15) 0.0202(16) 0.0229(18) -0.0002(14) -0.0073(14) -0.0061(12)
N13 0.0196(13) 0.0306(17) 0.0192(16) 0.0022(14) 0.0000(12) -0.0055(12)
N14 0.0220(14) 0.0330(17) 0.0231(17) -0.0002(15) 0.0049(13) -0.0026(12)
N15 0.0203(14) 0.0279(16) 0.0210(17) 0.0074(14) -0.0070(12) -0.0006(12)
C1 0.0240(17) 0.033(2) 0.037(2) 0.0086(18) 0.0095(16) 0.0048(14)
C2 0.0266(19) 0.059(3) 0.037(2) 0.019(2) -0.0038(17) -0.0087(17)
C3 0.044(2) 0.039(2) 0.041(2) 0.007(2) -0.0039(19) -0.0182(17)
C4 0.056(2) 0.025(2) 0.069(3) -0.016(2) -0.014(2) 0.0015(17)
C5 0.078(3) 0.051(3) 0.028(2) -0.014(2) -0.021(2) 0.013(2)
C6 0.053(2) 0.040(2) 0.027(2) -0.0174(19) 0.0002(18) 0.0001(18)
C7 0.041(2) 0.029(2) 0.027(2) 0.0072(18) -0.0012(17) 0.0014(15)
C8 0.069(2) 0.032(2) 0.021(2) 0.0061(18) 0.0057(19) 0.0134(18)
C9 0.0342(19) 0.033(2) 0.028(2) 0.0116(19) 0.0005(17) -0.0098(15)
C10 0.043(2) 0.036(2) 0.040(3) 0.002(2) -0.0052(19) -0.0142(17)
C11 0.047(2) 0.041(2) 0.025(2) -0.009(2) -0.0020(18) 0.0164(18)
C12 0.0218(17) 0.033(2) 0.020(2) -0.0092(17) 0.0014(15) 0.0015(14)
C13 0.0257(18) 0.034(2) 0.035(2) 0.0011(19) 0.0119(16) -0.0025(15)
C14 0.0272(19) 0.043(2) 0.060(3) 0.001(2) 0.0163(18) 0.0003(16)
C15 0.0266(18) 0.042(2) 0.040(3) 0.006(2) -0.0069(17) -0.0120(15)
C16 0.043(2) 0.030(2) 0.026(2) 0.0075(19) -0.0027(17) -0.0002(16)
C17 0.045(2) 0.036(2) 0.044(3) 0.019(2) 0.0110(19) 0.0038(17)
C18 0.034(2) 0.024(2) 0.045(3) 0.0046(19) -0.0101(18) -0.0066(15)
C19 0.0236(19) 0.051(3) 0.043(3) 0.012(2) 0.0066(18) 0.0038(16)
C20 0.0356(19) 0.038(2) 0.037(2) 0.001(2) 0.0133(18) 0.0074(16)
C21 0.0228(17) 0.031(2) 0.0151(19) 0.0003(17) 0.0041(14) -0.0001(14)
C22 0.0272(18) 0.047(2) 0.027(2) -0.0066(19) 0.0102(16) -0.0062(15)
C23 0.034(2) 0.040(2) 0.050(3) -0.016(2) 0.0193(19) -0.0140(16)
C24 0.036(2) 0.037(2) 0.054(3) -0.013(2) 0.015(2) -0.0193(17)
C25 0.0300(19) 0.030(2) 0.042(3) -0.0106(19) 0.0122(17) -0.0055(15)
C26 0.0193(16) 0.0295(18) 0.0179(19) -0.0074(16) 0.0006(14) -0.0039(13)
C27 0.0234(18) 0.040(2) 0.047(3) -0.016(2) 0.0176(17) -0.0069(15)
C28 0.0273(19) 0.030(2) 0.052(3) 0.000(2) -0.0056(18) -0.0020(15)
C29 0.066(3) 0.054(3) 0.027(2) -0.010(2) 0.012(2) -0.016(2)
C30 0.046(2) 0.0278(19) 0.040(3) 0.0023(19) -0.0137(18) 0.0026(16)
C31 0.0236(18) 0.025(2) 0.026(2) -0.0024(17) 0.0040(16) 0.0050(14)
C32 0.042(2) 0.032(2) 0.038(3) -0.012(2) 0.0103(19) -0.0026(16)
C33 0.042(2) 0.025(2) 0.074(3) -0.012(2) 0.007(2) -0.0004(17)
C34 0.031(2) 0.031(2) 0.071(3) 0.010(2) -0.002(2) -0.0052(16)
C35 0.0266(19) 0.035(2) 0.050(3) 0.012(2) 0.0089(19) -0.0012(16)
C36 0.0191(16) 0.0227(17) 0.030(2) 0.0002(17) 0.0022(15) 0.0066(13)
C37 0.047(2) 0.042(2) 0.026(2) 0.000(2) 0.0110(18) -0.0010(17)
C38 0.034(2) 0.047(2) 0.040(3) 0.009(2) -0.0072(18) -0.0078(17)
C39 0.066(2) 0.053(3) 0.021(2) -0.010(2) 0.008(2) -0.016(2)
C40 0.0331(19) 0.050(2) 0.032(2) -0.013(2) -0.0039(17) -0.0019(16)
C41 0.040(2) 0.037(2) 0.035(2) -0.016(2) -0.0097(18) 0.0069(17)
C42 0.041(2) 0.031(2) 0.025(2) 0.0078(18) -0.0022(17) -0.0080(16)
C43 0.044(2) 0.038(2) 0.034(2) -0.005(2) -0.0034(18) 0.0084(17)
C44 0.0309(18) 0.025(2) 0.022(2) 0.0025(17) -0.0002(16) -0.0046(14)
C45 0.0259(17) 0.041(2) 0.035(2) -0.0030(19) 0.0006(16) 0.0045(15)
C46 0.0308(19) 0.031(2) 0.030(2) -0.0046(18) -0.0014(17) 0.0039(15)
C47 0.0231(17) 0.028(2) 0.032(2) -0.0049(18) 0.0038(15) -0.0020(14)
C48 0.0387(19) 0.037(2) 0.0156(19) 0.0066(18) -0.0008(16) -0.0054(16)
C49 0.041(2) 0.070(3) 0.023(2) 0.013(2) -0.0013(18) 0.0017(19)
C50 0.0324(19) 0.040(2) 0.051(3) 0.020(2) 0.0007(19) 0.0078(16)
C51 0.0228(18) 0.043(2) 0.036(2) -0.005(2) 0.0057(16) 0.0037(15)
C52 0.0280(18) 0.038(2) 0.047(3) 0.004(2) 0.0123(17) -0.0053(15)
C53 0.0339(19) 0.034(2) 0.035(2) 0.0005(19) -0.0059(17) 0.0108(15)
C54 0.0325(18) 0.024(2) 0.036(2) -0.0128(19) 0.0041(16) 0.0006(15)
C55 0.048(2) 0.028(2) 0.032(2) 0.0020(19) 0.0013(18) 0.0033(16)
C56 0.041(2) 0.033(2) 0.025(2) -0.0058(18) 0.0000(17) -0.0017(16)
C57 0.060(2) 0.039(2) 0.044(3) 0.005(2) -0.025(2) -0.0109(19)
C58 0.054(2) 0.0252(19) 0.025(2) 0.0011(18) 0.0115(18) 0.0068(16)
C59 0.0177(17) 0.032(2) 0.028(2) 0.0040(18) -0.0011(16) -0.0026(14)
C60 0.038(2) 0.033(2) 0.041(3) 0.016(2) 0.0006(19) 0.0035(16)
C61 0.040(2) 0.032(2) 0.066(3) 0.018(2) 0.017(2) 0.0170(17)
C62 0.046(2) 0.028(2) 0.058(3) -0.001(2) 0.017(2) 0.0109(17)
C63 0.036(2) 0.030(2) 0.037(2) -0.006(2) 0.0099(18) 0.0052(16)
C64 0.0198(16) 0.0205(17) 0.027(2) 0.0008(16) 0.0040(15) -0.0022(13)
C65 0.0343(19) 0.042(2) 0.031(2) -0.005(2) -0.0098(17) 0.0013(17)
C66 0.037(2) 0.031(2) 0.023(2) 0.0007(18) 0.0030(17) -0.0039(16)
C67 0.0278(19) 0.054(3) 0.039(3) -0.009(2) -0.0039(18) -0.0032(17)
C68 0.038(2) 0.041(2) 0.040(3) 0.009(2) 0.0110(19) 0.0033(16)
C69 0.0299(18) 0.0279(19) 0.0118(18) 0.0003(16) 0.0021(15) 0.0072(14)
C70 0.0341(19) 0.055(3) 0.035(2) 0.003(2) 0.0106(17) 0.0110(18)
C71 0.061(3) 0.044(3) 0.051(3) 0.010(2) 0.024(2) 0.027(2)
C72 0.087(3) 0.026(2) 0.054(3) -0.005(2) 0.026(3) 0.012(2)
C73 0.056(2) 0.023(2) 0.038(3) 0.0005(19) 0.0000(19) -0.0022(17)
C74 0.0371(19) 0.0276(19) 0.0154(19) 0.0022(16) 0.0029(15) 0.0021(14)
C75 0.037(2) 0.034(2) 0.065(3) 0.005(2) -0.0232(19) -0.0126(17)
C76 0.041(2) 0.035(2) 0.034(2) 0.012(2) 0.0046(17) 0.0078(17)
C77 0.072(3) 0.039(3) 0.070(3) 0.011(3) 0.037(2) 0.008(2)
C78 0.028(2) 0.029(2) 0.050(3) 0.003(2) 0.0223(19) 0.0053(16)
C79 0.024(2) 0.037(3) 0.070(3) -0.004(3) 0.011(2) 0.0007(17)
C80 0.031(2) 0.068(3) 0.058(3) 0.005(3) -0.005(2) 0.002(2)
C81 0.042(2) 0.039(3) 0.097(5) 0.022(3) 0.013(3) 0.017(2)
C82 0.054(3) 0.031(3) 0.091(4) -0.007(3) 0.033(3) 0.005(2)
C83 0.035(2) 0.038(3) 0.050(3) -0.004(2) 0.020(2) 0.0071(18)
C84 0.062(3) 0.046(3) 0.065(3) -0.014(3) 0.031(2) -0.024(2)
C85 0.0230(18) 0.030(2) 0.040(3) -0.007(2) 0.0107(17) -0.0018(15)
C86 0.037(2) 0.041(3) 0.035(3) 0.001(2) 0.0149(18) -0.0039(18)
C87 0.036(2) 0.032(2) 0.072(4) -0.001(3) 0.022(2) -0.0064(17)
C88 0.039(2) 0.043(3) 0.059(3) -0.027(3) 0.007(2) -0.0098(19)
C89 0.026(2) 0.064(3) 0.038(3) -0.009(3) 0.0057(18) -0.0053(19)
C90 0.0235(18) 0.040(2) 0.048(3) 0.001(2) 0.0093(18) -0.0051(16)

loop_
_atom_type_symbol
_atom_type_description
_atom_type_scat_dispersion_real
_atom_type_scat_dispersion_imag
_atom_type_scat_source
Si Si 0.0817 0.0704 'International Tables Vol C Tables 4.2.6.8 and 6.1.1.4'
Mg Mg 0.0486 0.0363 'International Tables Vol C Tables 4.2.6.8 and 6.1.1.4'
N N 0.0061 0.0033 'International Tables Vol C Tables 4.2.6.8 and 6.1.1.4'
C C 0.0033 0.0016 'International Tables Vol C Tables 4.2.6.8 and 6.1.1.4'
Li Li -0.0003 0.0001 'International Tables Vol C Tables 4.2.6.8 and 6.1.1.4'
H H 0.0000 0.0000 'International Tables Vol C Tables 4.2.6.8 and 6.1.1.4'

loop_
_geom_angle_atom_site_label_1
_geom_angle_atom_site_label_2
_geom_angle_atom_site_label_3
_geom_angle
_geom_angle_site_symmetry_1
_geom_angle_site_symmetry_3
_geom_angle_publ_flag
N3 Mg1 N2 118.55(10) . . ?
N3 Mg1 N1 120.02(10) . . ?
N2 Mg1 N1 121.43(10) . . ?
N3 Mg1 Si6 28.12(7) . . ?
N2 Mg1 Si6 134.26(8) . . ?
N1 Mg1 Si6 99.55(8) . . ?
N3 Mg1 Si1 129.74(8) . . ?
N2 Mg1 Si1 104.87(7) . . ?
N1 Mg1 Si1 28.65(7) . . ?
Si6 Mg1 Si1 102.28(4) . . ?
N3 Mg1 Si4 98.64(8) . . ?
N2 Mg1 Si4 27.55(7) . . ?
N1 Mg1 Si4 136.48(8) . . ?
Si6 Mg1 Si4 107.72(4) . . ?
Si1 Mg1 Si4 110.61(4) . . ?
N3 Mg1 Si3 135.15(8) . . ?
N2 Mg1 Si3 27.65(7) . . ?
N1 Mg1 Si3 100.79(8) . . ?
Si6 Mg1 Si3 159.62(4) . . ?
Si1 Mg1 Si3 94.97(3) . . ?
Si4 Mg1 Si3 55.19(3) . . ?
N3 Mg1 Si5 27.23(7) . . ?
N2 Mg1 Si5 100.99(7) . . ?
N1 Mg1 Si5 132.77(8) . . ?
Si6 Mg1 Si5 55.27(3) . . ?
Si1 Mg1 Si5 153.85(4) . . ?
Si4 Mg1 Si5 90.75(3) . . ?
Si3 Mg1 Si5 109.94(3) . . ?
N3 Mg1 Si2 104.68(8) . . ?
N2 Mg1 Si2 131.07(8) . . ?
N1 Mg1 Si2 27.07(7) . . ?
Si6 Mg1 Si2 94.66(3) . . ?
Si1 Mg1 Si2 55.72(3) . . ?
Si4 Mg1 Si2 156.43(4) . . ?
Si3 Mg1 Si2 104.07(4) . . ?
Si5 Mg1 Si2 108.49(4) . . ?
N11 Mg2 N9 119.64(10) . . ?
N11 Mg2 N10 118.73(10) . . ?
N9 Mg2 N10 121.63(10) . . ?
N11 Mg2 Si12 28.58(7) . . ?
N9 Mg2 Si12 135.96(9) . . ?
N10 Mg2 Si12 97.68(8) . . ?
N11 Mg2 Si9 126.00(8) . . ?
N9 Mg2 Si9 107.57(7) . . ?
N10 Mg2 Si9 28.10(7) . . ?
Si12 Mg2 Si9 98.11(3) . . ?
N11 Mg2 Si7 135.52(7) . . ?
N9 Mg2 Si7 27.59(7) . . ?
N10 Mg2 Si7 101.33(8) . . ?
Si12 Mg2 Si7 160.98(4) . . ?
Si9 Mg2 Si7 98.41(3) . . ?
N11 Mg2 Si8 100.32(7) . . ?
N9 Mg2 Si8 27.68(7) . . ?
N10 Mg2 Si8 135.77(7) . . ?
Si12 Mg2 Si8 109.46(4) . . ?
Si9 Mg2 Si8 111.38(3) . . ?
Si7 Mg2 Si8 55.25(3) . . ?
N11 Mg2 Si11 26.90(7) . . ?
N9 Mg2 Si11 102.10(7) . . ?
N10 Mg2 Si11 131.58(8) . . ?
Si12 Mg2 Si11 55.36(3) . . ?
Si9 Mg2 Si11 149.88(4) . . ?
Si7 Mg2 Si11 110.44(3) . . ?
Si8 Mg2 Si11 92.64(3) . . ?
N11 Mg2 Si10 105.30(8) . . ?
N9 Mg2 Si10 128.82(8) . . ?
N10 Mg2 Si10 27.21(7) . . ?
Si12 Mg2 Si10 95.20(3) . . ?
Si9 Mg2 Si10 55.31(3) . . ?
Si7 Mg2 Si10 101.93(4) . . ?
Si8 Mg2 Si10 154.05(4) . . ?
Si11 Mg2 Si10 108.43(3) . . ?
N6 Li1 N7 125.2(3) . . ?
N6 Li1 N8 122.5(3) . . ?
N7 Li1 N8 83.4(2) . . ?
N6 Li1 N5 84.7(2) . . ?
N7 Li1 N5 119.3(3) . . ?
N8 Li1 N5 127.1(3) . . ?
N15 Li2 N13 130.6(2) . . ?
N15 Li2 N14 84.1(2) . . ?
N13 Li2 N14 118.2(2) . . ?
N15 Li2 N12 116.6(2) . . ?
N13 Li2 N12 82.9(2) . . ?
N14 Li2 N12 130.9(2) . . ?
N1 Si1 C1 110.63(13) . . ?
N1 Si1 C3 113.77(14) . . ?
C1 Si1 C3 105.84(16) . . ?
N1 Si1 C2 113.43(14) . . ?
C1 Si1 C2 105.61(16) . . ?
C3 Si1 C2 106.96(15) . . ?
N1 Si1 Mg1 34.63(9) . . ?
C1 Si1 Mg1 76.18(9) . . ?
C3 Si1 Mg1 122.27(11) . . ?
C2 Si1 Mg1 128.53(10) . . ?
N1 Si2 C4 115.68(16) . . ?
N1 Si2 C6 110.41(13) . . ?
C4 Si2 C6 106.35(15) . . ?
N1 Si2 C5 114.39(14) . . ?
C4 Si2 C5 103.73(17) . . ?
C6 Si2 C5 105.43(17) . . ?
N1 Si2 Mg1 33.08(8) . . ?
C4 Si2 Mg1 128.05(13) . . ?
C6 Si2 Mg1 77.33(10) . . ?
C5 Si2 Mg1 125.70(12) . . ?
N2 Si3 C8 111.36(13) . . ?
N2 Si3 C7 114.73(13) . . ?
C8 Si3 C7 105.07(15) . . ?
N2 Si3 C9 113.33(14) . . ?
C8 Si3 C9 105.84(15) . . ?
C7 Si3 C9 105.77(15) . . ?
N2 Si3 Mg1 33.43(8) . . ?
C8 Si3 Mg1 80.23(11) . . ?
C7 Si3 Mg1 113.98(11) . . ?
C9 Si3 Mg1 136.72(11) . . ?
N2 Si4 C12 113.27(14) . . ?
N2 Si4 C11 112.67(14) . . ?
C12 Si4 C11 105.32(15) . . ?
N2 Si4 C10 114.44(14) . . ?
C12 Si4 C10 104.52(15) . . ?
C11 Si4 C10 105.76(16) . . ?
N2 Si4 Mg1 33.53(9) . . ?
C12 Si4 Mg1 80.01(11) . . ?
C11 Si4 Mg1 129.00(12) . . ?
C10 Si4 Mg1 122.19(12) . . ?
N3 Si5 C14 112.26(14) . . ?
N3 Si5 C13 111.91(13) . . ?
C14 Si5 C13 106.34(15) . . ?
N3 Si5 C15 114.19(14) . . ?
C14 Si5 C15 105.85(15) . . ?
C13 Si5 C15 105.70(15) . . ?
N3 Si5 Mg1 33.03(8) . . ?
C14 Si5 Mg1 127.85(11) . . ?
C13 Si5 Mg1 79.07(9) . . ?
C15 Si5 Mg1 122.85(11) . . ?
N3 Si6 C18 113.26(14) . . ?
N3 Si6 C17 112.31(13) . . ?
C18 Si6 C17 105.91(16) . . ?
N3 Si6 C16 113.42(14) . . ?
C18 Si6 C16 106.88(16) . . ?
C17 Si6 C16 104.36(16) . . ?
N3 Si6 Mg1 34.25(7) . . ?
C18 Si6 Mg1 108.86(11) . . ?
C17 Si6 Mg1 82.19(11) . . ?
C16 Si6 Mg1 140.17(12) . . ?
N9 Si7 C39 111.81(14) . . ?
N9 Si7 C41 113.00(14) . . ?
C39 Si7 C41 104.48(17) . . ?
N9 Si7 C40 114.67(13) . . ?
C39 Si7 C40 105.17(16) . . ?
C41 Si7 C40 106.90(16) . . ?
N9 Si7 Mg2 33.69(9) . . ?
C39 Si7 Mg2 81.84(11) . . ?
C41 Si7 Mg2 138.62(11) . . ?
C40 Si7 Mg2 110.72(11) . . ?
N9 Si8 C44 112.51(14) . . ?
N9 Si8 C42 112.45(14) . . ?
C44 Si8 C42 105.58(15) . . ?
N9 Si8 C43 114.59(14) . . ?
C44 Si8 C43 104.27(15) . . ?
C42 Si8 C43 106.67(16) . . ?
N9 Si8 Mg2 33.63(9) . . ?
C44 Si8 Mg2 78.98(10) . . ?
C42 Si8 Mg2 126.91(11) . . ?
C43 Si8 Mg2 123.70(12) . . ?
N10 Si9 C45 113.46(13) . . ?
N10 Si9 C47 111.03(13) . . ?
C45 Si9 C47 105.78(14) . . ?
N10 Si9 C46 114.21(13) . . ?
C45 Si9 C46 105.02(14) . . ?
C47 Si9 C46 106.71(15) . . ?
N10 Si9 Mg2 34.33(8) . . ?
C45 Si9 Mg2 132.04(10) . . ?
C47 Si9 Mg2 77.41(9) . . ?
C46 Si9 Mg2 120.09(10) . . ?
N10 Si10 C48 110.98(13) . . ?
N10 Si10 C50 115.05(15) . . ?
C48 Si10 C50 106.00(15) . . ?
N10 Si10 C49 113.72(14) . . ?
C48 Si10 C49 106.24(14) . . ?
C50 Si10 C49 104.11(16) . . ?
N10 Si10 Mg2 33.24(7) . . ?
C48 Si10 Mg2 78.06(10) . . ?
C50 Si10 Mg2 131.66(13) . . ?
C49 Si10 Mg2 121.27(12) . . ?
N11 Si11 C52 114.16(13) . . ?
N11 Si11 C53 113.55(13) . . ?
C52 Si11 C53 105.80(15) . . ?
N11 Si11 C51 111.81(13) . . ?
C52 Si11 C51 104.98(15) . . ?
C53 Si11 C51 105.79(15) . . ?
N11 Si11 Mg2 32.55(8) . . ?
C52 Si11 Mg2 128.22(10) . . ?
C53 Si11 Mg2 122.89(11) . . ?
C51 Si11 Mg2 79.37(9) . . ?
N11 Si12 C56 113.73(13) . . ?
N11 Si12 C55 113.49(14) . . ?
C56 Si12 C55 106.68(16) . . ?
N11 Si12 C54 112.29(13) . . ?
C56 Si12 C54 103.62(14) . . ?
C55 Si12 C54 106.26(15) . . ?
N11 Si12 Mg2 34.53(7) . . ?
C56 Si12 Mg2 143.18(12) . . ?
C55 Si12 Mg2 105.44(12) . . ?
C54 Si12 Mg2 84.02(10) . . ?
Si2 N1 Si1 123.44(14) . . ?
Si2 N1 Mg1 119.85(12) . . ?
Si1 N1 Mg1 116.72(14) . . ?
Si4 N2 Si3 122.12(15) . . ?
Si4 N2 Mg1 118.92(14) . . ?
Si3 N2 Mg1 118.92(14) . . ?
Si6 N3 Si5 122.32(13) . . ?
Si6 N3 Mg1 117.63(11) . . ?
Si5 N3 Mg1 119.74(14) . . ?
C19 N5 C20 107.9(2) . . ?
C19 N5 C21 112.4(3) . . ?
C20 N5 C21 109.7(2) . . ?
C19 N5 Li1 108.5(2) . . ?
C20 N5 Li1 113.1(2) . . ?
C21 N5 Li1 105.2(2) . . ?
C28 N6 C27 108.5(2) . . ?
C28 N6 C26 113.1(2) . . ?
C27 N6 C26 109.8(2) . . ?
C28 N6 Li1 106.4(2) . . ?
C27 N6 Li1 112.1(2) . . ?
C26 N6 Li1 107.0(2) . . ?
C29 N7 C30 108.0(3) . . ?
C29 N7 C31 111.4(3) . . ?
C30 N7 C31 111.8(2) . . ?
C29 N7 Li1 116.1(2) . . ?
C30 N7 Li1 104.8(2) . . ?
C31 N7 Li1 104.6(2) . . ?
C37 N8 C38 107.2(3) . . ?
C37 N8 C36 109.3(2) . . ?
C38 N8 C36 112.5(2) . . ?
C37 N8 Li1 116.0(2) . . ?
C38 N8 Li1 103.1(2) . . ?
C36 N8 Li1 108.8(2) . . ?
Si7 N9 Si8 122.51(15) . . ?
Si7 N9 Mg2 118.72(14) . . ?
Si8 N9 Mg2 118.69(14) . . ?
Si10 N10 Si9 122.88(14) . . ?
Si10 N10 Mg2 119.54(12) . . ?
Si9 N10 Mg2 117.57(13) . . ?
Si11 N11 Si12 122.15(14) . . ?
Si11 N11 Mg2 120.55(13) . . ?
Si12 N11 Mg2 116.89(11) . . ?
C57 N12 C58 108.0(3) . . ?
C57 N12 C59 110.6(2) . . ?
C58 N12 C59 112.9(2) . . ?
C57 N12 Li2 115.2(2) . . ?
C58 N12 Li2 103.2(2) . . ?
C59 N12 Li2 106.8(2) . . ?
C66 N13 C65 107.5(2) . . ?
C66 N13 C64 112.7(2) . . ?
C65 N13 C64 111.1(2) . . ?
C66 N13 Li2 103.8(2) . . ?
C65 N13 Li2 114.0(2) . . ?
C64 N13 Li2 107.6(2) . . ?
C68 N14 C69 113.0(3) . . ?
C68 N14 C67 108.1(2) . . ?
C69 N14 C67 110.2(3) . . ?
C68 N14 Li2 103.2(2) . . ?
C69 N14 Li2 107.2(2) . . ?
C67 N14 Li2 115.2(2) . . ?
C76 N15 C75 107.6(2) . . ?
C76 N15 C74 113.2(2) . . ?
C75 N15 C74 110.1(2) . . ?
C76 N15 Li2 103.6(2) . . ?
C75 N15 Li2 116.3(2) . . ?
C74 N15 Li2 105.9(2) . . ?
Si1 C1 H1A 109.5 . . ?
Si1 C1 H1B 109.5 . . ?
H1A C1 H1B 109.5 . . ?
Si1 C1 H1C 109.5 . . ?
H1A C1 H1C 109.5 . . ?
H1B C1 H1C 109.5 . . ?
Si1 C2 H2A 109.5 . . ?
Si1 C2 H2B 109.5 . . ?
H2A C2 H2B 109.5 . . ?
Si1 C2 H2C 109.5 . . ?
H2A C2 H2C 109.5 . . ?
H2B C2 H2C 109.5 . . ?
Si1 C3 H3A 109.5 . . ?
Si1 C3 H3B 109.5 . . ?
H3A C3 H3B 109.5 . . ?
Si1 C3 H3C 109.5 . . ?
H3A C3 H3C 109.5 . . ?
H3B C3 H3C 109.5 . . ?
Si2 C4 H4A 109.5 . . ?
Si2 C4 H4B 109.5 . . ?
H4A C4 H4B 109.5 . . ?
Si2 C4 H4C 109.5 . . ?
H4A C4 H4C 109.5 . . ?
H4B C4 H4C 109.5 . . ?
Si2 C5 H5A 109.5 . . ?
Si2 C5 H5B 109.5 . . ?
H5A C5 H5B 109.5 . . ?
Si2 C5 H5C 109.5 . . ?
H5A C5 H5C 109.5 . . ?
H5B C5 H5C 109.5 . . ?
Si2 C6 H6A 109.5 . . ?
Si2 C6 H6B 109.5 . . ?
H6A C6 H6B 109.5 . . ?
Si2 C6 H6C 109.5 . . ?
H6A C6 H6C 109.5 . . ?
H6B C6 H6C 109.5 . . ?
Si3 C7 H7A 109.5 . . ?
Si3 C7 H7B 109.5 . . ?
H7A C7 H7B 109.5 . . ?
Si3 C7 H7C 109.5 . . ?
H7A C7 H7C 109.5 . . ?
H7B C7 H7C 109.5 . . ?
Si3 C8 H8A 109.5 . . ?
Si3 C8 H8B 109.5 . . ?
H8A C8 H8B 109.5 . . ?
Si3 C8 H8C 109.5 . . ?
H8A C8 H8C 109.5 . . ?
H8B C8 H8C 109.5 . . ?
Si3 C9 H9A 109.5 . . ?
Si3 C9 H9B 109.5 . . ?
H9A C9 H9B 109.5 . . ?
Si3 C9 H9C 109.5 . . ?
H9A C9 H9C 109.5 . . ?
H9B C9 H9C 109.5 . . ?
Si4 C10 H10A 109.5 . . ?
Si4 C10 H10B 109.5 . . ?
H10A C10 H10B 109.5 . . ?
Si4 C10 H10C 109.5 . . ?
H10A C10 H10C 109.5 . . ?
H10B C10 H10C 109.5 . . ?
Si4 C11 H11A 109.5 . . ?
Si4 C11 H11B 109.5 . . ?
H11A C11 H11B 109.5 . . ?
Si4 C11 H11C 109.5 . . ?
H11A C11 H11C 109.5 . . ?
H11B C11 H11C 109.5 . . ?
Si4 C12 H12A 109.5 . . ?
Si4 C12 H12B 109.5 . . ?
H12A C12 H12B 109.5 . . ?
Si4 C12 H12C 109.5 . . ?
H12A C12 H12C 109.5 . . ?
H12B C12 H12C 109.5 . . ?
Si5 C13 H13A 109.5 . . ?
Si5 C13 H13B 109.5 . . ?
H13A C13 H13B 109.5 . . ?
Si5 C13 H13C 109.5 . . ?
H13A C13 H13C 109.5 . . ?
H13B C13 H13C 109.5 . . ?
Si5 C14 H14A 109.5 . . ?
Si5 C14 H14B 109.5 . . ?
H14A C14 H14B 109.5 . . ?
Si5 C14 H14C 109.5 . . ?
H14A C14 H14C 109.5 . . ?
H14B C14 H14C 109.5 . . ?
Si5 C15 H15A 109.5 . . ?
Si5 C15 H15B 109.5 . . ?
H15A C15 H15B 109.5 . . ?
Si5 C15 H15C 109.5 . . ?
H15A C15 H15C 109.5 . . ?
H15B C15 H15C 109.5 . . ?
Si6 C16 H16A 109.5 . . ?
Si6 C16 H16B 109.5 . . ?
H16A C16 H16B 109.5 . . ?
Si6 C16 H16C 109.5 . . ?
H16A C16 H16C 109.5 . . ?
H16B C16 H16C 109.5 . . ?
Si6 C17 H17A 109.5 . . ?
Si6 C17 H17B 109.5 . . ?
H17A C17 H17B 109.5 . . ?
Si6 C17 H17C 109.5 . . ?
H17A C17 H17C 109.5 . . ?
H17B C17 H17C 109.5 . . ?
Si6 C18 H18A 109.5 . . ?
Si6 C18 H18B 109.5 . . ?
H18A C18 H18B 109.5 . . ?
Si6 C18 H18C 109.5 . . ?
H18A C18 H18C 109.5 . . ?
H18B C18 H18C 109.5 . . ?
N5 C19 H19A 109.5 . . ?
N5 C19 H19B 109.5 . . ?
H19A C19 H19B 109.5 . . ?
N5 C19 H19C 109.5 . . ?
H19A C19 H19C 109.5 . . ?
H19B C19 H19C 109.5 . . ?
N5 C20 H20A 109.5 . . ?
N5 C20 H20B 109.5 . . ?
H20A C20 H20B 109.5 . . ?
N5 C20 H20C 109.5 . . ?
H20A C20 H20C 109.5 . . ?
H20B C20 H20C 109.5 . . ?
N5 C21 C26 110.3(2) . . ?
N5 C21 C22 113.9(2) . . ?
C26 C21 C22 111.0(2) . . ?
N5 C21 H21 107.1 . . ?
C26 C21 H21 107.1 . . ?
C22 C21 H21 107.1 . . ?
C23 C22 C21 111.1(2) . . ?
C23 C22 H22A 109.4 . . ?
C21 C22 H22A 109.4 . . ?
C23 C22 H22B 109.4 . . ?
C21 C22 H22B 109.4 . . ?
H22A C22 H22B 108.0 . . ?
C24 C23 C22 110.0(3) . . ?
C24 C23 H23A 109.7 . . ?
C22 C23 H23A 109.7 . . ?
C24 C23 H23B 109.7 . . ?
C22 C23 H23B 109.7 . . ?
H23A C23 H23B 108.2 . . ?
C23 C24 C25 109.1(3) . . ?
C23 C24 H24A 109.9 . . ?
C25 C24 H24A 109.9 . . ?
C23 C24 H24B 109.9 . . ?
C25 C24 H24B 109.9 . . ?
H24A C24 H24B 108.3 . . ?
C24 C25 C26 112.7(2) . . ?
C24 C25 H25A 109.1 . . ?
C26 C25 H25A 109.1 . . ?
C24 C25 H25B 109.1 . . ?
C26 C25 H25B 109.1 . . ?
H25A C25 H25B 107.8 . . ?
N6 C26 C25 114.3(2) . . ?
N6 C26 C21 110.7(2) . . ?
C25 C26 C21 111.6(2) . . ?
N6 C26 H26 106.6 . . ?
C25 C26 H26 106.6 . . ?
C21 C26 H26 106.6 . . ?
N6 C27 H27A 109.5 . . ?
N6 C27 H27B 109.5 . . ?
H27A C27 H27B 109.5 . . ?
N6 C27 H27C 109.5 . . ?
H27A C27 H27C 109.5 . . ?
H27B C27 H27C 109.5 . . ?
N6 C28 H28A 109.5 . . ?
N6 C28 H28B 109.5 . . ?
H28A C28 H28B 109.5 . . ?
N6 C28 H28C 109.5 . . ?
H28A C28 H28C 109.5 . . ?
H28B C28 H28C 109.5 . . ?
N7 C29 H29A 109.5 . . ?
N7 C29 H29B 109.5 . . ?
H29A C29 H29B 109.5 . . ?
N7 C29 H29C 109.5 . . ?
H29A C29 H29C 109.5 . . ?
H29B C29 H29C 109.5 . . ?
N7 C30 H30A 109.5 . . ?
N7 C30 H30B 109.5 . . ?
H30A C30 H30B 109.5 . . ?
N7 C30 H30C 109.5 . . ?
H30A C30 H30C 109.5 . . ?
H30B C30 H30C 109.5 . . ?
N7 C31 C36 110.8(2) . . ?
N7 C31 C32 114.9(3) . . ?
C36 C31 C32 110.3(3) . . ?
N7 C31 H31 106.8 . . ?
C36 C31 H31 106.8 . . ?
C32 C31 H31 106.8 . . ?
C33 C32 C31 112.6(3) . . ?
C33 C32 H32A 109.1 . . ?
C31 C32 H32A 109.1 . . ?
C33 C32 H32B 109.1 . . ?
C31 C32 H32B 109.1 . . ?
H32A C32 H32B 107.8 . . ?
C32 C33 C34 110.7(3) . . ?
C32 C33 H33A 109.5 . . ?
C34 C33 H33A 109.5 . . ?
C32 C33 H33B 109.5 . . ?
C34 C33 H33B 109.5 . . ?
H33A C33 H33B 108.1 . . ?
C33 C34 C35 109.7(3) . . ?
C33 C34 H34A 109.7 . . ?
C35 C34 H34A 109.7 . . ?
C33 C34 H34B 109.7 . . ?
C35 C34 H34B 109.7 . . ?
H34A C34 H34B 108.2 . . ?
C34 C35 C36 111.6(3) . . ?
C34 C35 H35A 109.3 . . ?
C36 C35 H35A 109.3 . . ?
C34 C35 H35B 109.3 . . ?
C36 C35 H35B 109.3 . . ?
H35A C35 H35B 108.0 . . ?
N8 C36 C35 114.9(3) . . ?
N8 C36 C31 111.1(2) . . ?
C35 C36 C31 110.9(3) . . ?
N8 C36 H36 106.5 . . ?
C35 C36 H36 106.5 . . ?
C31 C36 H36 106.5 . . ?
N8 C37 H37A 109.5 . . ?
N8 C37 H37B 109.5 . . ?
H37A C37 H37B 109.5 . . ?
N8 C37 H37C 109.5 . . ?
H37A C37 H37C 109.5 . . ?
H37B C37 H37C 109.5 . . ?
N8 C38 H38A 109.5 . . ?
N8 C38 H38B 109.5 . . ?
H38A C38 H38B 109.5 . . ?
N8 C38 H38C 109.5 . . ?
H38A C38 H38C 109.5 . . ?
H38B C38 H38C 109.5 . . ?
Si7 C39 H39A 109.5 . . ?
Si7 C39 H39B 109.5 . . ?
H39A C39 H39B 109.5 . . ?
Si7 C39 H39C 109.5 . . ?
H39A C39 H39C 109.5 . . ?
H39B C39 H39C 109.5 . . ?
Si7 C40 H40A 109.5 . . ?
Si7 C40 H40B 109.5 . . ?
H40A C40 H40B 109.5 . . ?
Si7 C40 H40C 109.5 . . ?
H40A C40 H40C 109.5 . . ?
H40B C40 H40C 109.5 . . ?
Si7 C41 H41A 109.5 . . ?
Si7 C41 H41B 109.5 . . ?
H41A C41 H41B 109.5 . . ?
Si7 C41 H41C 109.5 . . ?
H41A C41 H41C 109.5 . . ?
H41B C41 H41C 109.5 . . ?
Si8 C42 H42A 109.5 . . ?
Si8 C42 H42B 109.5 . . ?
H42A C42 H42B 109.5 . . ?
Si8 C42 H42C 109.5 . . ?
H42A C42 H42C 109.5 . . ?
H42B C42 H42C 109.5 . . ?
Si8 C43 H43A 109.5 . . ?
Si8 C43 H43B 109.5 . . ?
H43A C43 H43B 109.5 . . ?
Si8 C43 H43C 109.5 . . ?
H43A C43 H43C 109.5 . . ?
H43B C43 H43C 109.5 . . ?
Si8 C44 H44A 109.5 . . ?
Si8 C44 H44B 109.5 . . ?
H44A C44 H44B 109.5 . . ?
Si8 C44 H44C 109.5 . . ?
H44A C44 H44C 109.5 . . ?
H44B C44 H44C 109.5 . . ?
Si9 C45 H45A 109.5 . . ?
Si9 C45 H45B 109.5 . . ?
H45A C45 H45B 109.5 . . ?
Si9 C45 H45C 109.5 . . ?
H45A C45 H45C 109.5 . . ?
H45B C45 H45C 109.5 . . ?
Si9 C46 H46A 109.5 . . ?
Si9 C46 H46B 109.5 . . ?
H46A C46 H46B 109.5 . . ?
Si9 C46 H46C 109.5 . . ?
H46A C46 H46C 109.5 . . ?
H46B C46 H46C 109.5 . . ?
Si9 C47 H47A 109.5 . . ?
Si9 C47 H47B 109.5 . . ?
H47A C47 H47B 109.5 . . ?
Si9 C47 H47C 109.5 . . ?
H47A C47 H47C 109.5 . . ?
H47B C47 H47C 109.5 . . ?
Si10 C48 H48A 109.5 . . ?
Si10 C48 H48B 109.5 . . ?
H48A C48 H48B 109.5 . . ?
Si10 C48 H48C 109.5 . . ?
H48A C48 H48C 109.5 . . ?
H48B C48 H48C 109.5 . . ?
Si10 C49 H49A 109.5 . . ?
Si10 C49 H49B 109.5 . . ?
H49A C49 H49B 109.5 . . ?
Si10 C49 H49C 109.5 . . ?
H49A C49 H49C 109.5 . . ?
H49B C49 H49C 109.5 . . ?
Si10 C50 H50A 109.5 . . ?
Si10 C50 H50B 109.5 . . ?
H50A C50 H50B 109.5 . . ?
Si10 C50 H50C 109.5 . . ?
H50A C50 H50C 109.5 . . ?
H50B C50 H50C 109.5 . . ?
Si11 C51 H51A 109.5 . . ?
Si11 C51 H51B 109.5 . . ?
H51A C51 H51B 109.5 . . ?
Si11 C51 H51C 109.5 . . ?
H51A C51 H51C 109.5 . . ?
H51B C51 H51C 109.5 . . ?
Si11 C52 H52A 109.5 . . ?
Si11 C52 H52B 109.5 . . ?
H52A C52 H52B 109.5 . . ?
Si11 C52 H52C 109.5 . . ?
H52A C52 H52C 109.5 . . ?
H52B C52 H52C 109.5 . . ?
Si11 C53 H53A 109.5 . . ?
Si11 C53 H53B 109.5 . . ?
H53A C53 H53B 109.5 . . ?
Si11 C53 H53C 109.5 . . ?
H53A C53 H53C 109.5 . . ?
H53B C53 H53C 109.5 . . ?
Si12 C54 H54A 109.5 . . ?
Si12 C54 H54B 109.5 . . ?
H54A C54 H54B 109.5 . . ?
Si12 C54 H54C 109.5 . . ?
H54A C54 H54C 109.5 . . ?
H54B C54 H54C 109.5 . . ?
Si12 C55 H55A 109.5 . . ?
Si12 C55 H55B 109.5 . . ?
H55A C55 H55B 109.5 . . ?
Si12 C55 H55C 109.5 . . ?
H55A C55 H55C 109.5 . . ?
H55B C55 H55C 109.5 . . ?
Si12 C56 H56A 109.5 . . ?
Si12 C56 H56B 109.5 . . ?
H56A C56 H56B 109.5 . . ?
Si12 C56 H56C 109.5 . . ?
H56A C56 H56C 109.5 . . ?
H56B C56 H56C 109.5 . . ?
N12 C57 H57A 109.5 . . ?
N12 C57 H57B 109.5 . . ?
H57A C57 H57B 109.5 . . ?
N12 C57 H57C 109.5 . . ?
H57A C57 H57C 109.5 . . ?
H57B C57 H57C 109.5 . . ?
N12 C58 H58A 109.5 . . ?
N12 C58 H58B 109.5 . . ?
H58A C58 H58B 109.5 . . ?
N12 C58 H58C 109.5 . . ?
H58A C58 H58C 109.5 . . ?
H58B C58 H58C 109.5 . . ?
N12 C59 C64 112.3(2) . . ?
N12 C59 C60 113.6(3) . . ?
C64 C59 C60 111.2(3) . . ?
N12 C59 H59 106.4 . . ?
C64 C59 H59 106.4 . . ?
C60 C59 H59 106.4 . . ?
C61 C60 C59 111.4(3) . . ?
C61 C60 H60A 109.3 . . ?
C59 C60 H60A 109.3 . . ?
C61 C60 H60B 109.3 . . ?
C59 C60 H60B 109.3 . . ?
H60A C60 H60B 108.0 . . ?
C62 C61 C60 110.1(3) . . ?
C62 C61 H61A 109.6 . . ?
C60 C61 H61A 109.6 . . ?
C62 C61 H61B 109.6 . . ?
C60 C61 H61B 109.6 . . ?
H61A C61 H61B 108.1 . . ?
C61 C62 C63 110.2(3) . . ?
C61 C62 H62A 109.6 . . ?
C63 C62 H62A 109.6 . . ?
C61 C62 H62B 109.6 . . ?
C63 C62 H62B 109.6 . . ?
H62A C62 H62B 108.1 . . ?
C62 C63 C64 111.6(3) . . ?
C62 C63 H63A 109.3 . . ?
C64 C63 H63A 109.3 . . ?
C62 C63 H63B 109.3 . . ?
C64 C63 H63B 109.3 . . ?
H63A C63 H63B 108.0 . . ?
N13 C64 C59 112.0(2) . . ?
N13 C64 C63 114.2(3) . . ?
C59 C64 C63 111.1(2) . . ?
N13 C64 H64 106.3 . . ?
C59 C64 H64 106.3 . . ?
C63 C64 H64 106.3 . . ?
N13 C65 H65A 109.5 . . ?
N13 C65 H65B 109.5 . . ?
H65A C65 H65B 109.5 . . ?
N13 C65 H65C 109.5 . . ?
H65A C65 H65C 109.5 . . ?
H65B C65 H65C 109.5 . . ?
N13 C66 H66A 109.5 . . ?
N13 C66 H66B 109.5 . . ?
H66A C66 H66B 109.5 . . ?
N13 C66 H66C 109.5 . . ?
H66A C66 H66C 109.5 . . ?
H66B C66 H66C 109.5 . . ?
N14 C67 H67A 109.5 . . ?
N14 C67 H67B 109.5 . . ?
H67A C67 H67B 109.5 . . ?
N14 C67 H67C 109.5 . . ?
H67A C67 H67C 109.5 . . ?
H67B C67 H67C 109.5 . . ?
N14 C68 H68A 109.5 . . ?
N14 C68 H68B 109.5 . . ?
H68A C68 H68B 109.5 . . ?
N14 C68 H68C 109.5 . . ?
H68A C68 H68C 109.5 . . ?
H68B C68 H68C 109.5 . . ?
N14 C69 C74 111.9(2) . . ?
N14 C69 C70 114.4(2) . . ?
C74 C69 C70 110.3(3) . . ?
N14 C69 H69 106.6 . . ?
C74 C69 H69 106.6 . . ?
C70 C69 H69 106.6 . . ?
C71 C70 C69 112.1(3) . . ?
C71 C70 H70A 109.2 . . ?
C69 C70 H70A 109.2 . . ?
C71 C70 H70B 109.2 . . ?
C69 C70 H70B 109.2 . . ?
H70A C70 H70B 107.9 . . ?
C72 C71 C70 109.4(3) . . ?
C72 C71 H71A 109.8 . . ?
C70 C71 H71A 109.8 . . ?
C72 C71 H71B 109.8 . . ?
C70 C71 H71B 109.8 . . ?
H71A C71 H71B 108.2 . . ?
C71 C72 C73 110.0(3) . . ?
C71 C72 H72A 109.7 . . ?
C73 C72 H72A 109.7 . . ?
C71 C72 H72B 109.7 . . ?
C73 C72 H72B 109.7 . . ?
H72A C72 H72B 108.2 . . ?
C72 C73 C74 111.6(3) . . ?
C72 C73 H73A 109.3 . . ?
C74 C73 H73A 109.3 . . ?
C72 C73 H73B 109.3 . . ?
C74 C73 H73B 109.3 . . ?
H73A C73 H73B 108.0 . . ?
N15 C74 C69 111.2(2) . . ?
N15 C74 C73 113.7(2) . . ?
C69 C74 C73 110.3(2) . . ?
N15 C74 H74 107.1 . . ?
C69 C74 H74 107.1 . . ?
C73 C74 H74 107.1 . . ?
N15 C75 H75A 109.5 . . ?
N15 C75 H75B 109.5 . . ?
H75A C75 H75B 109.5 . . ?
N15 C75 H75C 109.5 . . ?
H75A C75 H75C 109.5 . . ?
H75B C75 H75C 109.5 . . ?
N15 C76 H76A 109.5 . . ?
N15 C76 H76B 109.5 . . ?
H76A C76 H76B 109.5 . . ?
N15 C76 H76C 109.5 . . ?
H76A C76 H76C 109.5 . . ?
H76B C76 H76C 109.5 . . ?
C78 C77 H77A 109.5 . . ?
C78 C77 H77B 109.5 . . ?
H77A C77 H77B 109.5 . . ?
C78 C77 H77C 109.5 . . ?
H77A C77 H77C 109.5 . . ?
H77B C77 H77C 109.5 . . ?
C79 C78 C83 118.0(4) . . ?
C79 C78 C77 121.1(4) . . ?
C83 C78 C77 120.8(4) . . ?
C78 C79 C80 122.5(4) . . ?
C78 C79 H79 118.8 . . ?
C80 C79 H79 118.8 . . ?
C81 C80 C79 117.7(4) . . ?
C81 C80 H80 121.2 . . ?
C79 C80 H80 121.2 . . ?
C82 C81 C80 120.8(4) . . ?
C82 C81 H81 119.6 . . ?
C80 C81 H81 119.6 . . ?
C81 C82 C83 120.7(4) . . ?
C81 C82 H82 119.7 . . ?
C83 C82 H82 119.7 . . ?
C82 C83 C78 120.4(4) . . ?
C82 C83 H83 119.8 . . ?
C78 C83 H83 119.8 . . ?
C85 C84 H84A 109.5 . . ?
C85 C84 H84B 109.5 . . ?
H84A C84 H84B 109.5 . . ?
C85 C84 H84C 109.5 . . ?
H84A C84 H84C 109.5 . . ?
H84B C84 H84C 109.5 . . ?
C86 C85 C90 117.7(4) . . ?
C86 C85 C84 121.5(4) . . ?
C90 C85 C84 120.8(4) . . ?
C87 C86 C85 120.7(4) . . ?
C87 C86 H86 119.6 . . ?
C85 C86 H86 119.6 . . ?
C86 C87 C88 120.4(4) . . ?
C86 C87 H87 119.8 . . ?
C88 C87 H87 119.8 . . ?
C89 C88 C87 119.3(4) . . ?
C89 C88 H88 120.3 . . ?
C87 C88 H88 120.3 . . ?
C90 C89 C88 121.4(4) . . ?
C90 C89 H89 119.3 . . ?
C88 C89 H89 119.3 . . ?
C89 C90 C85 120.5(4) . . ?
C89 C90 H90 119.7 . . ?
C85 C90 H90 119.7 . . ?

loop_
_geom_bond_atom_site_label_1
_geom_bond_atom_site_label_2
_geom_bond_distance
_geom_bond_site_symmetry_2
_geom_bond_publ_flag
Mg1 N3 2.022(2) . ?
Mg1 N2 2.023(3) . ?
Mg1 N1 2.027(3) . ?
Mg1 Si6 3.1834(13) . ?
Mg1 Si1 3.1866(12) . ?
Mg1 Si4 3.2058(13) . ?
Mg1 Si3 3.2140(13) . ?
Mg1 Si5 3.2213(12) . ?
Mg1 Si2 3.2214(14) . ?
Mg2 N11 2.018(2) . ?
Mg2 N9 2.031(3) . ?
Mg2 N10 2.036(2) . ?
Mg2 Si12 3.1755(14) . ?
Mg2 Si9 3.2002(12) . ?
Mg2 Si7 3.2111(13) . ?
Mg2 Si8 3.2171(13) . ?
Mg2 Si11 3.2300(12) . ?
Mg2 Si10 3.2307(14) . ?
Li1 N6 2.129(6) . ?
Li1 N7 2.133(6) . ?
Li1 N8 2.152(6) . ?
Li1 N5 2.153(5) . ?
Li2 N15 2.131(6) . ?
Li2 N13 2.160(6) . ?
Li2 N14 2.170(5) . ?
Li2 N12 2.199(6) . ?
Si1 N1 1.711(2) . ?
Si1 C1 1.865(3) . ?
Si1 C3 1.879(3) . ?
Si1 C2 1.891(3) . ?
Si2 N1 1.690(3) . ?
Si2 C4 1.882(3) . ?
Si2 C6 1.883(3) . ?
Si2 C5 1.893(3) . ?
Si3 N2 1.704(2) . ?
Si3 C8 1.873(3) . ?
Si3 C7 1.875(3) . ?
Si3 C9 1.892(3) . ?
Si4 N2 1.694(2) . ?
Si4 C12 1.864(3) . ?
Si4 C11 1.887(3) . ?
Si4 C10 1.889(3) . ?
Si5 N3 1.698(2) . ?
Si5 C14 1.869(3) . ?
Si5 C13 1.878(3) . ?
Si5 C15 1.887(3) . ?
Si6 N3 1.694(3) . ?
Si6 C18 1.864(3) . ?
Si6 C17 1.869(3) . ?
Si6 C16 1.883(3) . ?
Si7 N9 1.696(3) . ?
Si7 C39 1.859(3) . ?
Si7 C41 1.880(3) . ?
Si7 C40 1.881(3) . ?
Si8 N9 1.704(3) . ?
Si8 C44 1.870(3) . ?
Si8 C42 1.880(3) . ?
Si8 C43 1.893(3) . ?
Si9 N10 1.701(2) . ?
Si9 C45 1.869(3) . ?
Si9 C47 1.879(3) . ?
Si9 C46 1.887(3) . ?
Si10 N10 1.698(3) . ?
Si10 C48 1.880(3) . ?
Si10 C50 1.887(3) . ?
Si10 C49 1.893(3) . ?
Si11 N11 1.697(2) . ?
Si11 C52 1.875(3) . ?
Si11 C53 1.880(3) . ?
Si11 C51 1.882(3) . ?
Si12 N11 1.703(2) . ?
Si12 C56 1.873(3) . ?
Si12 C55 1.878(3) . ?
Si12 C54 1.885(3) . ?
N5 C19 1.471(4) . ?
N5 C20 1.476(4) . ?
N5 C21 1.497(4) . ?
N6 C28 1.467(4) . ?
N6 C27 1.480(3) . ?
N6 C26 1.494(3) . ?
N7 C29 1.470(4) . ?
N7 C30 1.491(3) . ?
N7 C31 1.494(4) . ?
N8 C37 1.474(4) . ?
N8 C38 1.479(4) . ?
N8 C36 1.496(4) . ?
N12 C57 1.471(4) . ?
N12 C58 1.484(4) . ?
N12 C59 1.493(4) . ?
N13 C66 1.473(3) . ?
N13 C65 1.480(4) . ?
N13 C64 1.484(4) . ?
N14 C68 1.472(4) . ?
N14 C69 1.480(4) . ?
N14 C67 1.490(4) . ?
N15 C76 1.457(4) . ?
N15 C75 1.474(4) . ?
N15 C74 1.501(3) . ?
C1 H1A 0.9800 . ?
C1 H1B 0.9800 . ?
C1 H1C 0.9800 . ?
C2 H2A 0.9800 . ?
C2 H2B 0.9800 . ?
C2 H2C 0.9800 . ?
C3 H3A 0.9800 . ?
C3 H3B 0.9800 . ?
C3 H3C 0.9800 . ?
C4 H4A 0.9800 . ?
C4 H4B 0.9800 . ?
C4 H4C 0.9800 . ?
C5 H5A 0.9800 . ?
C5 H5B 0.9800 . ?
C5 H5C 0.9800 . ?
C6 H6A 0.9800 . ?
C6 H6B 0.9800 . ?
C6 H6C 0.9800 . ?
C7 H7A 0.9800 . ?
C7 H7B 0.9800 . ?
C7 H7C 0.9800 . ?
C8 H8A 0.9800 . ?
C8 H8B 0.9800 . ?
C8 H8C 0.9800 . ?
C9 H9A 0.9800 . ?
C9 H9B 0.9800 . ?
C9 H9C 0.9800 . ?
C10 H10A 0.9800 . ?
C10 H10B 0.9800 . ?
C10 H10C 0.9800 . ?
C11 H11A 0.9800 . ?
C11 H11B 0.9800 . ?
C11 H11C 0.9800 . ?
C12 H12A 0.9800 . ?
C12 H12B 0.9800 . ?
C12 H12C 0.9800 . ?
C13 H13A 0.9800 . ?
C13 H13B 0.9800 . ?
C13 H13C 0.9800 . ?
C14 H14A 0.9800 . ?
C14 H14B 0.9800 . ?
C14 H14C 0.9800 . ?
C15 H15A 0.9800 . ?
C15 H15B 0.9800 . ?
C15 H15C 0.9800 . ?
C16 H16A 0.9800 . ?
C16 H16B 0.9800 . ?
C16 H16C 0.9800 . ?
C17 H17A 0.9800 . ?
C17 H17B 0.9800 . ?
C17 H17C 0.9800 . ?
C18 H18A 0.9800 . ?
C18 H18B 0.9800 . ?
C18 H18C 0.9800 . ?
C19 H19A 0.9800 . ?
C19 H19B 0.9800 . ?
C19 H19C 0.9800 . ?
C20 H20A 0.9800 . ?
C20 H20B 0.9800 . ?
C20 H20C 0.9800 . ?
C21 C26 1.540(4) . ?
C21 C22 1.545(4) . ?
C21 H21 1.0000 . ?
C22 C23 1.528(4) . ?
C22 H22A 0.9900 . ?
C22 H22B 0.9900 . ?
C23 C24 1.512(4) . ?
C23 H23A 0.9900 . ?
C23 H23B 0.9900 . ?
C24 C25 1.525(4) . ?
C24 H24A 0.9900 . ?
C24 H24B 0.9900 . ?
C25 C26 1.530(4) . ?
C25 H25A 0.9900 . ?
C25 H25B 0.9900 . ?
C26 H26 1.0000 . ?
C27 H27A 0.9800 . ?
C27 H27B 0.9800 . ?
C27 H27C 0.9800 . ?
C28 H28A 0.9800 . ?
C28 H28B 0.9800 . ?
C28 H28C 0.9800 . ?
C29 H29A 0.9800 . ?
C29 H29B 0.9800 . ?
C29 H29C 0.9800 . ?
C30 H30A 0.9800 . ?
C30 H30B 0.9800 . ?
C30 H30C 0.9800 . ?
C31 C36 1.530(4) . ?
C31 C32 1.535(4) . ?
C31 H31 1.0000 . ?
C32 C33 1.504(5) . ?
C32 H32A 0.9900 . ?
C32 H32B 0.9900 . ?
C33 C34 1.515(5) . ?
C33 H33A 0.9900 . ?
C33 H33B 0.9900 . ?
C34 C35 1.524(5) . ?
C34 H34A 0.9900 . ?
C34 H34B 0.9900 . ?
C35 C36 1.529(4) . ?
C35 H35A 0.9900 . ?
C35 H35B 0.9900 . ?
C36 H36 1.0000 . ?
C37 H37A 0.9800 . ?
C37 H37B 0.9800 . ?
C37 H37C 0.9800 . ?
C38 H38A 0.9800 . ?
C38 H38B 0.9800 . ?
C38 H38C 0.9800 . ?
C39 H39A 0.9800 . ?
C39 H39B 0.9800 . ?
C39 H39C 0.9800 . ?
C40 H40A 0.9800 . ?
C40 H40B 0.9800 . ?
C40 H40C 0.9800 . ?
C41 H41A 0.9800 . ?
C41 H41B 0.9800 . ?
C41 H41C 0.9800 . ?
C42 H42A 0.9800 . ?
C42 H42B 0.9800 . ?
C42 H42C 0.9800 . ?
C43 H43A 0.9800 . ?
C43 H43B 0.9800 . ?
C43 H43C 0.9800 . ?
C44 H44A 0.9800 . ?
C44 H44B 0.9800 . ?
C44 H44C 0.9800 . ?
C45 H45A 0.9800 . ?
C45 H45B 0.9800 . ?
C45 H45C 0.9800 . ?
C46 H46A 0.9800 . ?
C46 H46B 0.9800 . ?
C46 H46C 0.9800 . ?
C47 H47A 0.9800 . ?
C47 H47B 0.9800 . ?
C47 H47C 0.9800 . ?
C48 H48A 0.9800 . ?
C48 H48B 0.9800 . ?
C48 H48C 0.9800 . ?
C49 H49A 0.9800 . ?
C49 H49B 0.9800 . ?
C49 H49C 0.9800 . ?
C50 H50A 0.9800 . ?
C50 H50B 0.9800 . ?
C50 H50C 0.9800 . ?
C51 H51A 0.9800 . ?
C51 H51B 0.9800 . ?
C51 H51C 0.9800 . ?
C52 H52A 0.9800 . ?
C52 H52B 0.9800 . ?
C52 H52C 0.9800 . ?
C53 H53A 0.9800 . ?
C53 H53B 0.9800 . ?
C53 H53C 0.9800 . ?
C54 H54A 0.9800 . ?
C54 H54B 0.9800 . ?
C54 H54C 0.9800 . ?
C55 H55A 0.9800 . ?
C55 H55B 0.9800 . ?
C55 H55C 0.9800 . ?
C56 H56A 0.9800 . ?
C56 H56B 0.9800 . ?
C56 H56C 0.9800 . ?
C57 H57A 0.9800 . ?
C57 H57B 0.9800 . ?
C57 H57C 0.9800 . ?
C58 H58A 0.9800 . ?
C58 H58B 0.9800 . ?
C58 H58C 0.9800 . ?
C59 C64 1.518(4) . ?
C59 C60 1.537(4) . ?
C59 H59 1.0000 . ?
C60 C61 1.525(4) . ?
C60 H60A 0.9900 . ?
C60 H60B 0.9900 . ?
C61 C62 1.509(5) . ?
C61 H61A 0.9900 . ?
C61 H61B 0.9900 . ?
C62 C63 1.514(4) . ?
C62 H62A 0.9900 . ?
C62 H62B 0.9900 . ?
C63 C64 1.541(4) . ?
C63 H63A 0.9900 . ?
C63 H63B 0.9900 . ?
C64 H64 1.0000 . ?
C65 H65A 0.9800 . ?
C65 H65B 0.9800 . ?
C65 H65C 0.9800 . ?
C66 H66A 0.9800 . ?
C66 H66B 0.9800 . ?
C66 H66C 0.9800 . ?
C67 H67A 0.9800 . ?
C67 H67B 0.9800 . ?
C67 H67C 0.9800 . ?
C68 H68A 0.9800 . ?
C68 H68B 0.9800 . ?
C68 H68C 0.9800 . ?
C69 C74 1.529(4) . ?
C69 C70 1.538(4) . ?
C69 H69 1.0000 . ?
C70 C71 1.527(5) . ?
C70 H70A 0.9900 . ?
C70 H70B 0.9900 . ?
C71 C72 1.502(5) . ?
C71 H71A 0.9900 . ?
C71 H71B 0.9900 . ?
C72 C73 1.527(4) . ?
C72 H72A 0.9900 . ?
C72 H72B 0.9900 . ?
C73 C74 1.531(4) . ?
C73 H73A 0.9900 . ?
C73 H73B 0.9900 . ?
C74 H74 1.0000 . ?
C75 H75A 0.9800 . ?
C75 H75B 0.9800 . ?
C75 H75C 0.9800 . ?
C76 H76A 0.9800 . ?
C76 H76B 0.9800 . ?
C76 H76C 0.9800 . ?
C77 C78 1.499(5) . ?
C77 H77A 0.9800 . ?
C77 H77B 0.9800 . ?
C77 H77C 0.9800 . ?
C78 C79 1.373(5) . ?
C78 C83 1.386(5) . ?
C79 C80 1.389(5) . ?
C79 H79 0.9500 . ?
C80 C81 1.385(6) . ?
C80 H80 0.9500 . ?
C81 C82 1.359(6) . ?
C81 H81 0.9500 . ?
C82 C83 1.376(5) . ?
C82 H82 0.9500 . ?
C83 H83 0.9500 . ?
C84 C85 1.507(5) . ?
C84 H84A 0.9800 . ?
C84 H84B 0.9800 . ?
C84 H84C 0.9800 . ?
C85 C86 1.391(5) . ?
C85 C90 1.398(5) . ?
C86 C87 1.367(5) . ?
C86 H86 0.9500 . ?
C87 C88 1.377(5) . ?
C87 H87 0.9500 . ?
C88 C89 1.358(5) . ?
C88 H88 0.9500 . ?
C89 C90 1.356(5) . ?
C89 H89 0.9500 . ?
C90 H90 0.9500 . ?

loop_
_geom_torsion_atom_site_label_1
_geom_torsion_atom_site_label_2
_geom_torsion_atom_site_label_3
_geom_torsion_atom_site_label_4
_geom_torsion
_geom_torsion_site_symmetry_1
_geom_torsion_site_symmetry_2
_geom_torsion_site_symmetry_3
_geom_torsion_site_symmetry_4
_geom_torsion_publ_flag
N3 Mg1 Si1 N1 80.53(18) . . . . ?
N2 Mg1 Si1 N1 -129.72(17) . . . . ?
Si6 Mg1 Si1 N1 87.45(15) . . . . ?
Si4 Mg1 Si1 N1 -158.05(15) . . . . ?
Si3 Mg1 Si1 N1 -103.47(15) . . . . ?
Si5 Mg1 Si1 N1 59.04(17) . . . . ?
Si2 Mg1 Si1 N1 0.19(15) . . . . ?
N3 Mg1 Si1 C1 -105.34(15) . . . . ?
N2 Mg1 Si1 C1 44.41(14) . . . . ?
N1 Mg1 Si1 C1 174.13(19) . . . . ?
Si6 Mg1 Si1 C1 -98.42(11) . . . . ?
Si4 Mg1 Si1 C1 16.08(12) . . . . ?
Si3 Mg1 Si1 C1 70.66(11) . . . . ?
Si5 Mg1 Si1 C1 -126.83(14) . . . . ?
Si2 Mg1 Si1 C1 174.32(12) . . . . ?
N3 Mg1 Si1 C3 -5.14(18) . . . . ?
N2 Mg1 Si1 C3 144.61(16) . . . . ?
N1 Mg1 Si1 C3 -85.7(2) . . . . ?
Si6 Mg1 Si1 C3 1.78(15) . . . . ?
Si4 Mg1 Si1 C3 116.28(14) . . . . ?
Si3 Mg1 Si1 C3 170.86(14) . . . . ?
Si5 Mg1 Si1 C3 -26.63(19) . . . . ?
Si2 Mg1 Si1 C3 -85.48(14) . . . . ?
N3 Mg1 Si1 C2 155.54(17) . . . . ?
N2 Mg1 Si1 C2 -54.70(17) . . . . ?
N1 Mg1 Si1 C2 75.0(2) . . . . ?
Si6 Mg1 Si1 C2 162.46(15) . . . . ?
Si4 Mg1 Si1 C2 -83.04(15) . . . . ?
Si3 Mg1 Si1 C2 -28.45(15) . . . . ?
Si5 Mg1 Si1 C2 134.06(17) . . . . ?
Si2 Mg1 Si1 C2 75.21(15) . . . . ?
N3 Mg1 Si2 N1 -128.60(17) . . . . ?
N2 Mg1 Si2 N1 79.32(18) . . . . ?
Si6 Mg1 Si2 N1 -101.90(16) . . . . ?
Si1 Mg1 Si2 N1 -0.20(15) . . . . ?
Si4 Mg1 Si2 N1 60.00(18) . . . . ?
Si3 Mg1 Si2 N1 86.20(16) . . . . ?
Si5 Mg1 Si2 N1 -156.77(16) . . . . ?
N3 Mg1 Si2 C4 -49.75(16) . . . . ?
N2 Mg1 Si2 C4 158.17(16) . . . . ?
N1 Mg1 Si2 C4 78.8(2) . . . . ?
Si6 Mg1 Si2 C4 -23.05(15) . . . . ?
Si1 Mg1 Si2 C4 78.65(14) . . . . ?
Si4 Mg1 Si2 C4 138.85(16) . . . . ?
Si3 Mg1 Si2 C4 165.05(14) . . . . ?
Si5 Mg1 Si2 C4 -77.92(15) . . . . ?
N3 Mg1 Si2 C6 51.21(13) . . . . ?
N2 Mg1 Si2 C6 -100.86(15) . . . . ?
N1 Mg1 Si2 C6 179.8(2) . . . . ?
Si6 Mg1 Si2 C6 77.92(11) . . . . ?
Si1 Mg1 Si2 C6 179.62(12) . . . . ?
Si4 Mg1 Si2 C6 -120.18(15) . . . . ?
Si3 Mg1 Si2 C6 -93.98(12) . . . . ?
Si5 Mg1 Si2 C6 23.05(12) . . . . ?
N3 Mg1 Si2 C5 151.25(17) . . . . ?
N2 Mg1 Si2 C5 -0.82(19) . . . . ?
N1 Mg1 Si2 C5 -80.1(2) . . . . ?
Si6 Mg1 Si2 C5 177.95(15) . . . . ?
Si1 Mg1 Si2 C5 -80.34(15) . . . . ?
Si4 Mg1 Si2 C5 -20.15(19) . . . . ?
Si3 Mg1 Si2 C5 6.05(16) . . . . ?
Si5 Mg1 Si2 C5 123.09(15) . . . . ?
N3 Mg1 Si3 N2 62.73(17) . . . . ?
N1 Mg1 Si3 N2 -141.25(15) . . . . ?
Si6 Mg1 Si3 N2 34.99(16) . . . . ?
Si1 Mg1 Si3 N2 -112.91(13) . . . . ?
Si4 Mg1 Si3 N2 -1.20(13) . . . . ?
Si5 Mg1 Si3 N2 75.19(13) . . . . ?
Si2 Mg1 Si3 N2 -168.79(14) . . . . ?
N3 Mg1 Si3 C8 -95.98(15) . . . . ?
N2 Mg1 Si3 C8 -158.71(17) . . . . ?
N1 Mg1 Si3 C8 60.04(13) . . . . ?
Si6 Mg1 Si3 C8 -123.72(16) . . . . ?
Si1 Mg1 Si3 C8 88.38(11) . . . . ?
Si4 Mg1 Si3 C8 -159.91(11) . . . . ?
Si5 Mg1 Si3 C8 -83.52(11) . . . . ?
Si2 Mg1 Si3 C8 32.50(11) . . . . ?
N3 Mg1 Si3 C7 161.77(16) . . . . ?
N2 Mg1 Si3 C7 99.04(18) . . . . ?
N1 Mg1 Si3 C7 -42.21(14) . . . . ?
Si6 Mg1 Si3 C7 134.04(15) . . . . ?
Si1 Mg1 Si3 C7 -13.87(12) . . . . ?
Si4 Mg1 Si3 C7 97.84(12) . . . . ?
Si5 Mg1 Si3 C7 174.23(12) . . . . ?
Si2 Mg1 Si3 C7 -69.75(12) . . . . ?
N3 Mg1 Si3 C9 6.8(2) . . . . ?
N2 Mg1 Si3 C9 -55.9(2) . . . . ?
N1 Mg1 Si3 C9 162.81(18) . . . . ?
Si6 Mg1 Si3 C9 -20.9(2) . . . . ?
Si1 Mg1 Si3 C9 -168.85(16) . . . . ?
Si4 Mg1 Si3 C9 -57.14(17) . . . . ?
Si5 Mg1 Si3 C9 19.25(17) . . . . ?
Si2 Mg1 Si3 C9 135.28(17) . . . . ?
N3 Mg1 Si4 N2 -138.94(15) . . . . ?
N1 Mg1 Si4 N2 67.56(17) . . . . ?
Si6 Mg1 Si4 N2 -166.32(14) . . . . ?
Si1 Mg1 Si4 N2 82.65(13) . . . . ?
Si3 Mg1 Si4 N2 1.21(13) . . . . ?
Si5 Mg1 Si4 N2 -112.77(13) . . . . ?
Si2 Mg1 Si4 N2 32.65(15) . . . . ?
N3 Mg1 Si4 C12 48.30(11) . . . . ?
N2 Mg1 Si4 C12 -172.76(16) . . . . ?
N1 Mg1 Si4 C12 -105.20(15) . . . . ?
Si6 Mg1 Si4 C12 20.91(9) . . . . ?
Si1 Mg1 Si4 C12 -90.11(9) . . . . ?
Si3 Mg1 Si4 C12 -171.55(9) . . . . ?
Si5 Mg1 Si4 C12 74.47(9) . . . . ?
Si2 Mg1 Si4 C12 -140.12(13) . . . . ?
N3 Mg1 Si4 C11 149.99(17) . . . . ?
N2 Mg1 Si4 C11 -71.1(2) . . . . ?
N1 Mg1 Si4 C11 -3.5(2) . . . . ?
Si6 Mg1 Si4 C11 122.61(15) . . . . ?
Si1 Mg1 Si4 C11 11.58(16) . . . . ?
Si3 Mg1 Si4 C11 -69.86(15) . . . . ?
Si5 Mg1 Si4 C11 176.16(15) . . . . ?
Si2 Mg1 Si4 C11 -38.42(19) . . . . ?
N3 Mg1 Si4 C10 -52.65(16) . . . . ?
N2 Mg1 Si4 C10 86.29(19) . . . . ?
N1 Mg1 Si4 C10 153.85(18) . . . . ?
Si6 Mg1 Si4 C10 -80.04(14) . . . . ?
Si1 Mg1 Si4 C10 168.93(14) . . . . ?
Si3 Mg1 Si4 C10 87.49(14) . . . . ?
Si5 Mg1 Si4 C10 -26.48(14) . . . . ?
Si2 Mg1 Si4 C10 118.93(16) . . . . ?
N2 Mg1 Si5 N3 -133.38(18) . . . . ?
N1 Mg1 Si5 N3 72.06(19) . . . . ?
Si6 Mg1 Si5 N3 3.55(15) . . . . ?
Si1 Mg1 Si5 N3 37.99(18) . . . . ?
Si4 Mg1 Si5 N3 -107.63(16) . . . . ?
Si3 Mg1 Si5 N3 -160.58(16) . . . . ?
Si2 Mg1 Si5 N3 86.21(15) . . . . ?
N3 Mg1 Si5 C14 -71.6(2) . . . . ?
N2 Mg1 Si5 C14 154.99(16) . . . . ?
N1 Mg1 Si5 C14 0.43(19) . . . . ?
Si6 Mg1 Si5 C14 -68.08(15) . . . . ?
Si1 Mg1 Si5 C14 -33.64(19) . . . . ?
Si4 Mg1 Si5 C14 -179.26(15) . . . . ?
Si3 Mg1 Si5 C14 127.79(15) . . . . ?
Si2 Mg1 Si5 C14 14.58(15) . . . . ?
N3 Mg1 Si5 C13 -173.91(19) . . . . ?
N2 Mg1 Si5 C13 52.71(13) . . . . ?
N1 Mg1 Si5 C13 -101.85(15) . . . . ?
Si6 Mg1 Si5 C13 -170.36(11) . . . . ?
Si1 Mg1 Si5 C13 -135.91(14) . . . . ?
Si4 Mg1 Si5 C13 78.46(11) . . . . ?
Si3 Mg1 Si5 C13 25.51(11) . . . . ?
Si2 Mg1 Si5 C13 -87.69(11) . . . . ?
N3 Mg1 Si5 C15 84.4(2) . . . . ?
N2 Mg1 Si5 C15 -49.02(15) . . . . ?
N1 Mg1 Si5 C15 156.43(16) . . . . ?
Si6 Mg1 Si5 C15 87.92(13) . . . . ?
Si1 Mg1 Si5 C15 122.36(15) . . . . ?
Si4 Mg1 Si5 C15 -23.27(13) . . . . ?
Si3 Mg1 Si5 C15 -76.21(13) . . . . ?
Si2 Mg1 Si5 C15 170.58(13) . . . . ?
N2 Mg1 Si6 N3 65.95(17) . . . . ?
N1 Mg1 Si6 N3 -139.60(17) . . . . ?
Si1 Mg1 Si6 N3 -168.67(15) . . . . ?
Si4 Mg1 Si6 N3 74.73(15) . . . . ?
Si3 Mg1 Si6 N3 44.13(18) . . . . ?
Si5 Mg1 Si6 N3 -3.45(14) . . . . ?
Si2 Mg1 Si6 N3 -112.76(15) . . . . ?
N3 Mg1 Si6 C18 103.87(18) . . . . ?
N2 Mg1 Si6 C18 169.82(14) . . . . ?
N1 Mg1 Si6 C18 -35.73(13) . . . . ?
Si1 Mg1 Si6 C18 -64.79(11) . . . . ?
Si4 Mg1 Si6 C18 178.60(11) . . . . ?
Si3 Mg1 Si6 C18 148.00(15) . . . . ?
Si5 Mg1 Si6 C18 100.43(11) . . . . ?
Si2 Mg1 Si6 C18 -8.89(11) . . . . ?
N3 Mg1 Si6 C17 -151.91(19) . . . . ?
N2 Mg1 Si6 C17 -85.96(16) . . . . ?
N1 Mg1 Si6 C17 68.48(14) . . . . ?
Si1 Mg1 Si6 C17 39.42(13) . . . . ?
Si4 Mg1 Si6 C17 -77.18(13) . . . . ?
Si3 Mg1 Si6 C17 -107.78(17) . . . . ?
Si5 Mg1 Si6 C17 -155.36(13) . . . . ?
Si2 Mg1 Si6 C17 95.33(13) . . . . ?
N3 Mg1 Si6 C16 -48.8(2) . . . . ?
N2 Mg1 Si6 C16 17.1(2) . . . . ?
N1 Mg1 Si6 C16 171.57(18) . . . . ?
Si1 Mg1 Si6 C16 142.51(17) . . . . ?
Si4 Mg1 Si6 C16 25.91(18) . . . . ?
Si3 Mg1 Si6 C16 -4.7(2) . . . . ?
Si5 Mg1 Si6 C16 -52.27(17) . . . . ?
Si2 Mg1 Si6 C16 -161.58(17) . . . . ?
N11 Mg2 Si7 N9 -64.87(17) . . . . ?
N10 Mg2 Si7 N9 140.46(15) . . . . ?
Si12 Mg2 Si7 N9 -37.95(17) . . . . ?
Si9 Mg2 Si7 N9 112.08(14) . . . . ?
Si8 Mg2 Si7 N9 1.85(13) . . . . ?
Si11 Mg2 Si7 N9 -76.69(14) . . . . ?
Si10 Mg2 Si7 N9 168.25(14) . . . . ?
N11 Mg2 Si7 C39 88.21(16) . . . . ?
N9 Mg2 Si7 C39 153.08(18) . . . . ?
N10 Mg2 Si7 C39 -66.45(13) . . . . ?
Si12 Mg2 Si7 C39 115.13(16) . . . . ?
Si9 Mg2 Si7 C39 -94.83(12) . . . . ?
Si8 Mg2 Si7 C39 154.93(12) . . . . ?
Si11 Mg2 Si7 C39 76.39(12) . . . . ?
Si10 Mg2 Si7 C39 -38.67(12) . . . . ?
N11 Mg2 Si7 C41 -14.5(2) . . . . ?
N9 Mg2 Si7 C41 50.4(2) . . . . ?
N10 Mg2 Si7 C41 -169.13(19) . . . . ?
Si12 Mg2 Si7 C41 12.5(2) . . . . ?
Si9 Mg2 Si7 C41 162.49(18) . . . . ?
Si8 Mg2 Si7 C41 52.26(18) . . . . ?
Si11 Mg2 Si7 C41 -26.28(19) . . . . ?
Si10 Mg2 Si7 C41 -141.34(18) . . . . ?
N11 Mg2 Si7 C40 -168.58(16) . . . . ?
N9 Mg2 Si7 C40 -103.71(18) . . . . ?
N10 Mg2 Si7 C40 36.76(14) . . . . ?
Si12 Mg2 Si7 C40 -141.66(16) . . . . ?
Si9 Mg2 Si7 C40 8.37(13) . . . . ?
Si8 Mg2 Si7 C40 -101.86(12) . . . . ?
Si11 Mg2 Si7 C40 179.60(12) . . . . ?
Si10 Mg2 Si7 C40 64.54(13) . . . . ?
N11 Mg2 Si8 N9 137.30(15) . . . . ?
N10 Mg2 Si8 N9 -70.15(17) . . . . ?
Si12 Mg2 Si8 N9 165.38(14) . . . . ?
Si9 Mg2 Si8 N9 -87.23(14) . . . . ?
Si7 Mg2 Si8 N9 -1.84(13) . . . . ?
Si11 Mg2 Si8 N9 111.34(13) . . . . ?
Si10 Mg2 Si8 N9 -33.55(15) . . . . ?
N11 Mg2 Si8 C44 -46.87(12) . . . . ?
N9 Mg2 Si8 C44 175.83(16) . . . . ?
N10 Mg2 Si8 C44 105.68(15) . . . . ?
Si12 Mg2 Si8 C44 -18.80(10) . . . . ?
Si9 Mg2 Si8 C44 88.59(10) . . . . ?
Si7 Mg2 Si8 C44 173.98(10) . . . . ?
Si11 Mg2 Si8 C44 -72.84(10) . . . . ?
Si10 Mg2 Si8 C44 142.27(12) . . . . ?
N11 Mg2 Si8 C42 -148.17(16) . . . . ?
N9 Mg2 Si8 C42 74.52(19) . . . . ?
N10 Mg2 Si8 C42 4.4(2) . . . . ?
Si12 Mg2 Si8 C42 -120.10(14) . . . . ?
Si9 Mg2 Si8 C42 -12.71(15) . . . . ?
Si7 Mg2 Si8 C42 72.68(14) . . . . ?
Si11 Mg2 Si8 C42 -174.14(14) . . . . ?
Si10 Mg2 Si8 C42 40.97(18) . . . . ?
N11 Mg2 Si8 C43 53.03(16) . . . . ?
N9 Mg2 Si8 C43 -84.27(19) . . . . ?
N10 Mg2 Si8 C43 -154.42(18) . . . . ?
Si12 Mg2 Si8 C43 81.10(15) . . . . ?
Si9 Mg2 Si8 C43 -171.51(14) . . . . ?
Si7 Mg2 Si8 C43 -86.11(14) . . . . ?
Si11 Mg2 Si8 C43 27.06(15) . . . . ?
Si10 Mg2 Si8 C43 -117.83(16) . . . . ?
N11 Mg2 Si9 N10 -84.32(17) . . . . ?
N9 Mg2 Si9 N10 125.08(17) . . . . ?
Si12 Mg2 Si9 N10 -91.14(15) . . . . ?
Si7 Mg2 Si9 N10 98.32(15) . . . . ?
Si8 Mg2 Si9 N10 154.21(15) . . . . ?
Si11 Mg2 Si9 N10 -65.13(17) . . . . ?
Si10 Mg2 Si9 N10 -0.41(15) . . . . ?
N11 Mg2 Si9 C45 -152.59(16) . . . . ?
N9 Mg2 Si9 C45 56.80(17) . . . . ?
N10 Mg2 Si9 C45 -68.3(2) . . . . ?
Si12 Mg2 Si9 C45 -159.42(14) . . . . ?
Si7 Mg2 Si9 C45 30.05(15) . . . . ?
Si8 Mg2 Si9 C45 85.93(15) . . . . ?
Si11 Mg2 Si9 C45 -133.41(15) . . . . ?
Si10 Mg2 Si9 C45 -68.68(15) . . . . ?
N11 Mg2 Si9 C47 107.40(14) . . . . ?
N9 Mg2 Si9 C47 -43.21(14) . . . . ?
N10 Mg2 Si9 C47 -168.29(19) . . . . ?
Si12 Mg2 Si9 C47 100.57(11) . . . . ?
Si7 Mg2 Si9 C47 -69.96(11) . . . . ?
Si8 Mg2 Si9 C47 -14.08(11) . . . . ?
Si11 Mg2 Si9 C47 126.58(13) . . . . ?
Si10 Mg2 Si9 C47 -168.69(11) . . . . ?
N11 Mg2 Si9 C46 5.21(16) . . . . ?
N9 Mg2 Si9 C46 -145.39(15) . . . . ?
N10 Mg2 Si9 C46 89.53(19) . . . . ?
Si12 Mg2 Si9 C46 -1.61(13) . . . . ?
Si7 Mg2 Si9 C46 -172.15(12) . . . . ?
Si8 Mg2 Si9 C46 -116.26(13) . . . . ?
Si11 Mg2 Si9 C46 24.40(16) . . . . ?
Si10 Mg2 Si9 C46 89.12(13) . . . . ?
N11 Mg2 Si10 N10 123.90(17) . . . . ?
N9 Mg2 Si10 N10 -84.67(17) . . . . ?
Si12 Mg2 Si10 N10 96.69(16) . . . . ?
Si9 Mg2 Si10 N10 0.42(15) . . . . ?
Si7 Mg2 Si10 N10 -91.62(16) . . . . ?
Si8 Mg2 Si10 N10 -65.43(17) . . . . ?
Si11 Mg2 Si10 N10 151.85(16) . . . . ?
N11 Mg2 Si10 C48 -48.10(13) . . . . ?
N9 Mg2 Si10 C48 103.33(14) . . . . ?
N10 Mg2 Si10 C48 -172.00(19) . . . . ?
Si12 Mg2 Si10 C48 -75.32(11) . . . . ?
Si9 Mg2 Si10 C48 -171.59(11) . . . . ?
Si7 Mg2 Si10 C48 96.37(11) . . . . ?
Si8 Mg2 Si10 C48 122.57(13) . . . . ?
Si11 Mg2 Si10 C48 -20.16(11) . . . . ?
N11 Mg2 Si10 C50 52.78(15) . . . . ?
N9 Mg2 Si10 C50 -155.79(15) . . . . ?
N10 Mg2 Si10 C50 -71.1(2) . . . . ?
Si12 Mg2 Si10 C50 25.57(14) . . . . ?
Si9 Mg2 Si10 C50 -70.70(14) . . . . ?
Si7 Mg2 Si10 C50 -162.74(13) . . . . ?
Si8 Mg2 Si10 C50 -136.54(15) . . . . ?
Si11 Mg2 Si10 C50 80.73(14) . . . . ?
N11 Mg2 Si10 C49 -149.99(14) . . . . ?
N9 Mg2 Si10 C49 1.44(15) . . . . ?
N10 Mg2 Si10 C49 86.11(19) . . . . ?
Si12 Mg2 Si10 C49 -177.20(11) . . . . ?
Si9 Mg2 Si10 C49 86.53(12) . . . . ?
Si7 Mg2 Si10 C49 -5.51(12) . . . . ?
Si8 Mg2 Si10 C49 20.68(15) . . . . ?
Si11 Mg2 Si10 C49 -122.04(12) . . . . ?
N9 Mg2 Si11 N11 134.06(17) . . . . ?
N10 Mg2 Si11 N11 -70.83(18) . . . . ?
Si12 Mg2 Si11 N11 -4.14(15) . . . . ?
Si9 Mg2 Si11 N11 -35.99(16) . . . . ?
Si7 Mg2 Si11 N11 161.51(15) . . . . ?
Si8 Mg2 Si11 N11 107.79(15) . . . . ?
Si10 Mg2 Si11 N11 -87.59(15) . . . . ?
N11 Mg2 Si11 C52 74.6(2) . . . . ?
N9 Mg2 Si11 C52 -151.33(16) . . . . ?
N10 Mg2 Si11 C52 3.78(18) . . . . ?
Si12 Mg2 Si11 C52 70.47(14) . . . . ?
Si9 Mg2 Si11 C52 38.62(17) . . . . ?
Si7 Mg2 Si11 C52 -123.88(14) . . . . ?
Si8 Mg2 Si11 C52 -177.60(14) . . . . ?
Si10 Mg2 Si11 C52 -12.98(15) . . . . ?
N11 Mg2 Si11 C53 -82.59(19) . . . . ?
N9 Mg2 Si11 C53 51.46(15) . . . . ?
N10 Mg2 Si11 C53 -153.42(16) . . . . ?
Si12 Mg2 Si11 C53 -86.73(13) . . . . ?
Si9 Mg2 Si11 C53 -118.58(15) . . . . ?
Si7 Mg2 Si11 C53 78.91(13) . . . . ?
Si8 Mg2 Si11 C53 25.20(13) . . . . ?
Si10 Mg2 Si11 C53 -170.19(13) . . . . ?
N11 Mg2 Si11 C51 175.39(19) . . . . ?
N9 Mg2 Si11 C51 -50.56(14) . . . . ?
N10 Mg2 Si11 C51 104.56(15) . . . . ?
Si12 Mg2 Si11 C51 171.24(11) . . . . ?
Si9 Mg2 Si11 C51 139.40(13) . . . . ?
Si7 Mg2 Si11 C51 -23.11(11) . . . . ?
Si8 Mg2 Si11 C51 -76.83(11) . . . . ?
Si10 Mg2 Si11 C51 87.79(11) . . . . ?
N9 Mg2 Si12 N11 -65.73(17) . . . . ?
N10 Mg2 Si12 N11 140.03(16) . . . . ?
Si9 Mg2 Si12 N11 168.40(14) . . . . ?
Si7 Mg2 Si12 N11 -41.54(17) . . . . ?
Si8 Mg2 Si12 N11 -75.44(14) . . . . ?
Si11 Mg2 Si12 N11 3.92(14) . . . . ?
Si10 Mg2 Si12 N11 112.76(14) . . . . ?
N11 Mg2 Si12 C56 40.8(2) . . . . ?
N9 Mg2 Si12 C56 -24.9(2) . . . . ?
N10 Mg2 Si12 C56 -179.15(18) . . . . ?
Si9 Mg2 Si12 C56 -150.78(17) . . . . ?
Si7 Mg2 Si12 C56 -0.7(2) . . . . ?
Si8 Mg2 Si12 C56 -34.62(18) . . . . ?
Si11 Mg2 Si12 C56 44.73(17) . . . . ?
Si10 Mg2 Si12 C56 153.57(17) . . . . ?
N11 Mg2 Si12 C55 -109.15(18) . . . . ?
N9 Mg2 Si12 C55 -174.87(14) . . . . ?
N10 Mg2 Si12 C55 30.89(13) . . . . ?
Si9 Mg2 Si12 C55 59.26(11) . . . . ?
Si7 Mg2 Si12 C55 -150.68(15) . . . . ?
Si8 Mg2 Si12 C55 175.42(11) . . . . ?
Si11 Mg2 Si12 C55 -105.23(11) . . . . ?
Si10 Mg2 Si12 C55 3.61(11) . . . . ?
N11 Mg2 Si12 C54 145.59(18) . . . . ?
N9 Mg2 Si12 C54 79.87(15) . . . . ?
N10 Mg2 Si12 C54 -74.37(13) . . . . ?
Si9 Mg2 Si12 C54 -46.00(11) . . . . ?
Si7 Mg2 Si12 C54 104.06(16) . . . . ?
Si8 Mg2 Si12 C54 70.16(11) . . . . ?
Si11 Mg2 Si12 C54 149.51(11) . . . . ?
Si10 Mg2 Si12 C54 -101.65(11) . . . . ?
C4 Si2 N1 Si1 58.6(2) . . . . ?
C6 Si2 N1 Si1 179.44(17) . . . . ?
C5 Si2 N1 Si1 -61.8(2) . . . . ?
Mg1 Si2 N1 Si1 179.6(3) . . . . ?
C4 Si2 N1 Mg1 -120.99(17) . . . . ?
C6 Si2 N1 Mg1 -0.2(2) . . . . ?
C5 Si2 N1 Mg1 118.53(18) . . . . ?
C1 Si1 N1 Si2 174.27(17) . . . . ?
C3 Si1 N1 Si2 -66.8(2) . . . . ?
C2 Si1 N1 Si2 55.8(2) . . . . ?
Mg1 Si1 N1 Si2 -179.6(3) . . . . ?
C1 Si1 N1 Mg1 -6.1(2) . . . . ?
C3 Si1 N1 Mg1 112.89(17) . . . . ?
C2 Si1 N1 Mg1 -124.56(16) . . . . ?
N3 Mg1 N1 Si2 60.82(19) . . . . ?
N2 Mg1 N1 Si2 -119.74(15) . . . . ?
Si6 Mg1 N1 Si2 81.48(15) . . . . ?
Si1 Mg1 N1 Si2 179.7(3) . . . . ?
Si4 Mg1 N1 Si2 -149.81(10) . . . . ?
Si3 Mg1 N1 Si2 -99.84(14) . . . . ?
Si5 Mg1 N1 Si2 30.6(2) . . . . ?
N3 Mg1 N1 Si1 -118.83(14) . . . . ?
N2 Mg1 N1 Si1 60.60(19) . . . . ?
Si6 Mg1 N1 Si1 -98.17(13) . . . . ?
Si4 Mg1 N1 Si1 30.5(2) . . . . ?
Si3 Mg1 N1 Si1 80.50(14) . . . . ?
Si5 Mg1 N1 Si1 -149.01(10) . . . . ?
Si2 Mg1 N1 Si1 -179.7(3) . . . . ?
C12 Si4 N2 Si3 -170.03(13) . . . . ?
C11 Si4 N2 Si3 -50.6(2) . . . . ?
C10 Si4 N2 Si3 70.28(19) . . . . ?
Mg1 Si4 N2 Si3 -177.8(2) . . . . ?
C12 Si4 N2 Mg1 7.76(17) . . . . ?
C11 Si4 N2 Mg1 127.19(16) . . . . ?
C10 Si4 N2 Mg1 -111.93(16) . . . . ?
C8 Si3 N2 Si4 -159.61(15) . . . . ?
C7 Si3 N2 Si4 81.21(18) . . . . ?
C9 Si3 N2 Si4 -40.41(19) . . . . ?
Mg1 Si3 N2 Si4 177.8(2) . . . . ?
C8 Si3 N2 Mg1 22.60(18) . . . . ?
C7 Si3 N2 Mg1 -96.58(16) . . . . ?
C9 Si3 N2 Mg1 141.80(14) . . . . ?
N3 Mg1 N2 Si4 47.67(17) . . . . ?
N1 Mg1 N2 Si4 -131.77(13) . . . . ?
Si6 Mg1 N2 Si4 18.33(18) . . . . ?
Si1 Mg1 N2 Si4 -106.16(11) . . . . ?
Si3 Mg1 N2 Si4 -177.9(2) . . . . ?
Si5 Mg1 N2 Si4 69.92(12) . . . . ?
Si2 Mg1 N2 Si4 -163.38(8) . . . . ?
N3 Mg1 N2 Si3 -134.46(13) . . . . ?
N1 Mg1 N2 Si3 46.09(17) . . . . ?
Si6 Mg1 N2 Si3 -163.81(8) . . . . ?
Si1 Mg1 N2 Si3 71.70(12) . . . . ?
Si4 Mg1 N2 Si3 177.9(2) . . . . ?
Si5 Mg1 N2 Si3 -112.22(11) . . . . ?
Si2 Mg1 N2 Si3 14.49(17) . . . . ?
C18 Si6 N3 Si5 83.98(19) . . . . ?
C17 Si6 N3 Si5 -156.09(18) . . . . ?
C16 Si6 N3 Si5 -38.1(2) . . . . ?
Mg1 Si6 N3 Si5 173.6(3) . . . . ?
C18 Si6 N3 Mg1 -89.65(16) . . . . ?
C17 Si6 N3 Mg1 30.3(2) . . . . ?
C16 Si6 N3 Mg1 148.30(15) . . . . ?
C14 Si5 N3 Si6 -47.6(2) . . . . ?
C13 Si5 N3 Si6 -167.05(16) . . . . ?
C15 Si5 N3 Si6 72.9(2) . . . . ?
Mg1 Si5 N3 Si6 -173.5(3) . . . . ?
C14 Si5 N3 Mg1 125.93(17) . . . . ?
C13 Si5 N3 Mg1 6.4(2) . . . . ?
C15 Si5 N3 Mg1 -113.57(17) . . . . ?
N2 Mg1 N3 Si6 -131.88(14) . . . . ?
N1 Mg1 N3 Si6 47.57(19) . . . . ?
Si1 Mg1 N3 Si6 14.46(19) . . . . ?
Si4 Mg1 N3 Si6 -111.65(13) . . . . ?
Si3 Mg1 N3 Si6 -159.89(9) . . . . ?
Si5 Mg1 N3 Si6 173.8(3) . . . . ?
Si2 Mg1 N3 Si6 71.82(14) . . . . ?
N2 Mg1 N3 Si5 54.32(19) . . . . ?
N1 Mg1 N3 Si5 -126.23(15) . . . . ?
Si6 Mg1 N3 Si5 -173.8(3) . . . . ?
Si1 Mg1 N3 Si5 -159.34(10) . . . . ?
Si4 Mg1 N3 Si5 74.55(14) . . . . ?
Si3 Mg1 N3 Si5 26.3(2) . . . . ?
Si2 Mg1 N3 Si5 -101.98(14) . . . . ?
N6 Li1 N5 C19 103.7(3) . . . . ?
N7 Li1 N5 C19 -128.6(3) . . . . ?
N8 Li1 N5 C19 -23.6(4) . . . . ?
N6 Li1 N5 C20 -136.6(2) . . . . ?
N7 Li1 N5 C20 -8.8(4) . . . . ?
N8 Li1 N5 C20 96.1(4) . . . . ?
N6 Li1 N5 C21 -16.8(3) . . . . ?
N7 Li1 N5 C21 110.9(3) . . . . ?
N8 Li1 N5 C21 -144.2(3) . . . . ?
N7 Li1 N6 C28 -11.7(4) . . . . ?
N8 Li1 N6 C28 -118.2(3) . . . . ?
N5 Li1 N6 C28 110.6(2) . . . . ?
N7 Li1 N6 C27 106.7(3) . . . . ?
N8 Li1 N6 C27 0.3(4) . . . . ?
N5 Li1 N6 C27 -130.9(2) . . . . ?
N7 Li1 N6 C26 -132.9(3) . . . . ?
N8 Li1 N6 C26 120.7(3) . . . . ?
N5 Li1 N6 C26 -10.5(3) . . . . ?
N6 Li1 N7 C29 85.3(4) . . . . ?
N8 Li1 N7 C29 -149.2(3) . . . . ?
N5 Li1 N7 C29 -20.1(4) . . . . ?
N6 Li1 N7 C30 -33.8(4) . . . . ?
N8 Li1 N7 C30 91.7(2) . . . . ?
N5 Li1 N7 C30 -139.1(3) . . . . ?
N6 Li1 N7 C31 -151.6(3) . . . . ?
N8 Li1 N7 C31 -26.1(2) . . . . ?
N5 Li1 N7 C31 103.1(3) . . . . ?
N6 Li1 N8 C37 5.6(4) . . . . ?
N7 Li1 N8 C37 -122.4(2) . . . . ?
N5 Li1 N8 C37 115.7(3) . . . . ?
N6 Li1 N8 C38 -111.2(3) . . . . ?
N7 Li1 N8 C38 120.8(2) . . . . ?
N5 Li1 N8 C38 -1.1(4) . . . . ?
N6 Li1 N8 C36 129.2(3) . . . . ?
N7 Li1 N8 C36 1.2(2) . . . . ?
N5 Li1 N8 C36 -120.7(3) . . . . ?
C39 Si7 N9 Si8 154.54(16) . . . . ?
C41 Si7 N9 Si8 37.0(2) . . . . ?
C40 Si7 N9 Si8 -85.86(19) . . . . ?
Mg2 Si7 N9 Si8 -176.6(2) . . . . ?
C39 Si7 N9 Mg2 -28.86(19) . . . . ?
C41 Si7 N9 Mg2 -146.40(15) . . . . ?
C40 Si7 N9 Mg2 90.74(17) . . . . ?
C44 Si8 N9 Si7 172.17(14) . . . . ?
C42 Si8 N9 Si7 53.1(2) . . . . ?
C43 Si8 N9 Si7 -68.9(2) . . . . ?
Mg2 Si8 N9 Si7 176.6(2) . . . . ?
C44 Si8 N9 Mg2 -4.44(17) . . . . ?
C42 Si8 N9 Mg2 -123.51(16) . . . . ?
C43 Si8 N9 Mg2 114.45(16) . . . . ?
N11 Mg2 N9 Si7 133.13(13) . . . . ?
N10 Mg2 N9 Si7 -47.14(18) . . . . ?
Si12 Mg2 N9 Si7 163.24(8) . . . . ?
Si9 Mg2 N9 Si7 -74.06(13) . . . . ?
Si8 Mg2 N9 Si7 -176.7(2) . . . . ?
Si11 Mg2 N9 Si7 111.16(12) . . . . ?
Si10 Mg2 N9 Si7 -14.81(17) . . . . ?
N11 Mg2 N9 Si8 -50.14(17) . . . . ?
N10 Mg2 N9 Si8 129.59(13) . . . . ?
Si12 Mg2 N9 Si8 -20.02(19) . . . . ?
Si9 Mg2 N9 Si8 102.67(12) . . . . ?
Si7 Mg2 N9 Si8 176.7(2) . . . . ?
Si11 Mg2 N9 Si8 -72.10(12) . . . . ?
Si10 Mg2 N9 Si8 161.92(8) . . . . ?
C48 Si10 N10 Si9 -170.85(16) . . . . ?
C50 Si10 N10 Si9 -50.5(2) . . . . ?
C49 Si10 N10 Si9 69.4(2) . . . . ?
Mg2 Si10 N10 Si9 -179.2(3) . . . . ?
C48 Si10 N10 Mg2 8.4(2) . . . . ?
C50 Si10 N10 Mg2 128.72(15) . . . . ?
C49 Si10 N10 Mg2 -111.33(16) . . . . ?
C45 Si9 N10 Si10 -49.5(2) . . . . ?
C47 Si9 N10 Si10 -168.50(16) . . . . ?
C46 Si9 N10 Si10 70.8(2) . . . . ?
Mg2 Si9 N10 Si10 179.2(3) . . . . ?
C45 Si9 N10 Mg2 131.23(15) . . . . ?
C47 Si9 N10 Mg2 12.3(2) . . . . ?
C46 Si9 N10 Mg2 -108.45(17) . . . . ?
N11 Mg2 N10 Si10 -65.92(18) . . . . ?
N9 Mg2 N10 Si10 114.35(15) . . . . ?
Si12 Mg2 N10 Si10 -86.43(14) . . . . ?
Si9 Mg2 N10 Si10 -179.3(3) . . . . ?
Si7 Mg2 N10 Si10 94.09(14) . . . . ?
Si8 Mg2 N10 Si10 145.22(10) . . . . ?
Si11 Mg2 N10 Si10 -36.8(2) . . . . ?
N11 Mg2 N10 Si9 113.35(15) . . . . ?
N9 Mg2 N10 Si9 -66.39(18) . . . . ?
Si12 Mg2 N10 Si9 92.83(13) . . . . ?
Si7 Mg2 N10 Si9 -86.64(14) . . . . ?
Si8 Mg2 N10 Si9 -35.5(2) . . . . ?
Si11 Mg2 N10 Si9 142.51(10) . . . . ?
Si10 Mg2 N10 Si9 179.3(3) . . . . ?
C52 Si11 N11 Si12 48.6(2) . . . . ?
C53 Si11 N11 Si12 -72.8(2) . . . . ?
C51 Si11 N11 Si12 167.60(16) . . . . ?
Mg2 Si11 N11 Si12 172.5(3) . . . . ?
C52 Si11 N11 Mg2 -123.88(17) . . . . ?
C53 Si11 N11 Mg2 114.73(17) . . . . ?
C51 Si11 N11 Mg2 -4.9(2) . . . . ?
C56 Si12 N11 Si11 32.6(2) . . . . ?
C55 Si12 N11 Si11 -89.60(18) . . . . ?
C54 Si12 N11 Si11 149.86(17) . . . . ?
Mg2 Si12 N11 Si11 -172.7(3) . . . . ?
C56 Si12 N11 Mg2 -154.67(14) . . . . ?
C55 Si12 N11 Mg2 83.14(17) . . . . ?
C54 Si12 N11 Mg2 -37.40(18) . . . . ?
N9 Mg2 N11 Si11 -53.95(19) . . . . ?
N10 Mg2 N11 Si11 126.31(14) . . . . ?
Si12 Mg2 N11 Si11 172.9(2) . . . . ?
Si9 Mg2 N11 Si11 158.63(10) . . . . ?
Si7 Mg2 N11 Si11 -25.1(2) . . . . ?
Si8 Mg2 N11 Si11 -75.20(14) . . . . ?
Si10 Mg2 N11 Si11 100.67(13) . . . . ?
N9 Mg2 N11 Si12 133.19(13) . . . . ?
N10 Mg2 N11 Si12 -46.55(18) . . . . ?
Si9 Mg2 N11 Si12 -14.24(18) . . . . ?
Si7 Mg2 N11 Si12 162.03(8) . . . . ?
Si8 Mg2 N11 Si12 111.94(12) . . . . ?
Si11 Mg2 N11 Si12 -172.9(2) . . . . ?
Si10 Mg2 N11 Si12 -72.20(13) . . . . ?
N15 Li2 N12 C57 -1.3(4) . . . . ?
N13 Li2 N12 C57 -133.4(2) . . . . ?
N14 Li2 N12 C57 105.2(4) . . . . ?
N15 Li2 N12 C58 -118.7(3) . . . . ?
N13 Li2 N12 C58 109.1(2) . . . . ?
N14 Li2 N12 C58 -12.3(4) . . . . ?
N15 Li2 N12 C59 122.1(3) . . . . ?
N13 Li2 N12 C59 -10.1(2) . . . . ?
N14 Li2 N12 C59 -131.5(3) . . . . ?
N15 Li2 N13 C66 -14.4(4) . . . . ?
N14 Li2 N13 C66 -122.2(3) . . . . ?
N12 Li2 N13 C66 104.8(2) . . . . ?
N15 Li2 N13 C65 102.2(3) . . . . ?
N14 Li2 N13 C65 -5.6(4) . . . . ?
N12 Li2 N13 C65 -138.6(2) . . . . ?
N15 Li2 N13 C64 -134.0(3) . . . . ?
N14 Li2 N13 C64 118.1(3) . . . . ?
N12 Li2 N13 C64 -14.8(2) . . . . ?
N15 Li2 N14 C68 112.6(2) . . . . ?
N13 Li2 N14 C68 -114.0(3) . . . . ?
N12 Li2 N14 C68 -7.9(4) . . . . ?
N15 Li2 N14 C69 -6.9(3) . . . . ?
N13 Li2 N14 C69 126.5(3) . . . . ?
N12 Li2 N14 C69 -127.4(3) . . . . ?
N15 Li2 N14 C67 -129.9(2) . . . . ?
N13 Li2 N14 C67 3.5(4) . . . . ?
N12 Li2 N14 C67 109.6(4) . . . . ?
N13 Li2 N15 C76 -21.6(4) . . . . ?
N14 Li2 N15 C76 100.9(2) . . . . ?
N12 Li2 N15 C76 -125.9(3) . . . . ?
N13 Li2 N15 C75 96.3(4) . . . . ?
N14 Li2 N15 C75 -141.2(2) . . . . ?
N12 Li2 N15 C75 -8.0(4) . . . . ?
N13 Li2 N15 C74 -141.0(3) . . . . ?
N14 Li2 N15 C74 -18.5(2) . . . . ?
N12 Li2 N15 C74 114.7(3) . . . . ?
C19 N5 C21 C26 -76.7(3) . . . . ?
C20 N5 C21 C26 163.2(2) . . . . ?
Li1 N5 C21 C26 41.2(3) . . . . ?
C19 N5 C21 C22 48.9(3) . . . . ?
C20 N5 C21 C22 -71.2(3) . . . . ?
Li1 N5 C21 C22 166.8(2) . . . . ?
N5 C21 C22 C23 -179.4(3) . . . . ?
C26 C21 C22 C23 -54.2(4) . . . . ?
C21 C22 C23 C24 60.0(4) . . . . ?
C22 C23 C24 C25 -60.8(4) . . . . ?
C23 C24 C25 C26 57.9(4) . . . . ?
C28 N6 C26 C25 46.4(3) . . . . ?
C27 N6 C26 C25 -74.9(3) . . . . ?
Li1 N6 C26 C25 163.2(3) . . . . ?
C28 N6 C26 C21 -80.6(3) . . . . ?
C27 N6 C26 C21 158.1(3) . . . . ?
Li1 N6 C26 C21 36.2(3) . . . . ?
C24 C25 C26 N6 -179.6(2) . . . . ?
C24 C25 C26 C21 -53.0(4) . . . . ?
N5 C21 C26 N6 -54.1(3) . . . . ?
C22 C21 C26 N6 178.7(2) . . . . ?
N5 C21 C26 C25 177.5(2) . . . . ?
C22 C21 C26 C25 50.3(3) . . . . ?
C29 N7 C31 C36 173.4(3) . . . . ?
C30 N7 C31 C36 -65.6(3) . . . . ?
Li1 N7 C31 C36 47.3(3) . . . . ?
C29 N7 C31 C32 -60.7(3) . . . . ?
C30 N7 C31 C32 60.2(3) . . . . ?
Li1 N7 C31 C32 173.1(2) . . . . ?
N7 C31 C32 C33 179.6(3) . . . . ?
C36 C31 C32 C33 -54.3(3) . . . . ?
C31 C32 C33 C34 56.9(4) . . . . ?
C32 C33 C34 C35 -57.7(4) . . . . ?
C33 C34 C35 C36 58.0(4) . . . . ?
C37 N8 C36 C35 -81.4(3) . . . . ?
C38 N8 C36 C35 37.6(3) . . . . ?
Li1 N8 C36 C35 151.1(2) . . . . ?
C37 N8 C36 C31 151.7(3) . . . . ?
C38 N8 C36 C31 -89.4(3) . . . . ?
Li1 N8 C36 C31 24.2(3) . . . . ?
C34 C35 C36 N8 176.6(3) . . . . ?
C34 C35 C36 C31 -56.4(3) . . . . ?
N7 C31 C36 N8 -49.4(3) . . . . ?
C32 C31 C36 N8 -177.8(2) . . . . ?
N7 C31 C36 C35 -178.4(2) . . . . ?
C32 C31 C36 C35 53.2(3) . . . . ?
C57 N12 C59 C64 159.9(3) . . . . ?
C58 N12 C59 C64 -79.0(3) . . . . ?
Li2 N12 C59 C64 33.7(3) . . . . ?
C57 N12 C59 C60 -72.9(3) . . . . ?
C58 N12 C59 C60 48.2(3) . . . . ?
Li2 N12 C59 C60 160.9(2) . . . . ?
N12 C59 C60 C61 177.5(3) . . . . ?
C64 C59 C60 C61 -54.7(3) . . . . ?
C59 C60 C61 C62 57.7(4) . . . . ?
C60 C61 C62 C63 -59.0(4) . . . . ?
C61 C62 C63 C64 57.9(4) . . . . ?
C66 N13 C64 C59 -75.9(3) . . . . ?
C65 N13 C64 C59 163.4(2) . . . . ?
Li2 N13 C64 C59 38.0(3) . . . . ?
C66 N13 C64 C63 51.4(3) . . . . ?
C65 N13 C64 C63 -69.3(3) . . . . ?
Li2 N13 C64 C63 165.3(2) . . . . ?
N12 C59 C64 N13 -50.0(3) . . . . ?
C60 C59 C64 N13 -178.5(2) . . . . ?
N12 C59 C64 C63 -179.0(2) . . . . ?
C60 C59 C64 C63 52.6(3) . . . . ?
C62 C63 C64 N13 177.4(3) . . . . ?
C62 C63 C64 C59 -54.8(3) . . . . ?
C68 N14 C69 C74 -81.5(3) . . . . ?
C67 N14 C69 C74 157.6(2) . . . . ?
Li2 N14 C69 C74 31.6(3) . . . . ?
C68 N14 C69 C70 44.8(4) . . . . ?
C67 N14 C69 C70 -76.1(3) . . . . ?
Li2 N14 C69 C70 157.8(3) . . . . ?
N14 C69 C70 C71 177.3(3) . . . . ?
C74 C69 C70 C71 -55.6(4) . . . . ?
C69 C70 C71 C72 58.3(4) . . . . ?
C70 C71 C72 C73 -59.0(4) . . . . ?
C71 C72 C73 C74 59.3(4) . . . . ?
C76 N15 C74 C69 -71.7(3) . . . . ?
C75 N15 C74 C69 167.8(3) . . . . ?
Li2 N15 C74 C69 41.2(3) . . . . ?
C76 N15 C74 C73 53.6(4) . . . . ?
C75 N15 C74 C73 -66.9(3) . . . . ?
Li2 N15 C74 C73 166.5(3) . . . . ?
N14 C69 C74 N15 -50.8(3) . . . . ?
C70 C69 C74 N15 -179.2(2) . . . . ?
N14 C69 C74 C73 -177.9(2) . . . . ?
C70 C69 C74 C73 53.6(3) . . . . ?
C72 C73 C74 N15 177.9(3) . . . . ?
C72 C73 C74 C69 -56.3(4) . . . . ?
C83 C78 C79 C80 1.4(5) . . . . ?
C77 C78 C79 C80 -177.5(3) . . . . ?
C78 C79 C80 C81 -2.0(5) . . . . ?
C79 C80 C81 C82 1.6(5) . . . . ?
C80 C81 C82 C83 -0.6(6) . . . . ?
C81 C82 C83 C78 -0.2(5) . . . . ?
C79 C78 C83 C82 -0.2(5) . . . . ?
C77 C78 C83 C82 178.6(3) . . . . ?
C90 C85 C86 C87 -0.3(4) . . . . ?
C84 C85 C86 C87 -179.3(3) . . . . ?
C85 C86 C87 C88 0.4(5) . . . . ?
C86 C87 C88 C89 -1.0(5) . . . . ?
C87 C88 C89 C90 1.6(5) . . . . ?
C88 C89 C90 C85 -1.6(5) . . . . ?
C86 C85 C90 C89 0.9(5) . . . . ?
C84 C85 C90 C89 179.9(3) . . . . ?
